data_7135912
loop_
_publ_author_name
'Zhao, Song'
'Wei, Zhong'
'Wang, Yao'
'Geng, Guowei'
'Jing, Xu'
'Duan, Chunying'

_publ_section_title
;
 Squaramide-functionalized coordination capsule as hydrogen-bond-donor
 catalyst for efficient Friedel-Crafts alkylation.
;
_journal_issue 38
_journal_name_full 'Chemical communications (Cambridge, England)'
_journal_page_first 9716
_journal_page_last 9719
_journal_paper_doi 10.1039/d6cc01883a
_journal_volume 62
_journal_year 2026
_chemical_formula_moiety 'C109 H80 N7 O4 P4 Pd2, F6 P, 2(C3 H7 N O), N O3, 2[PF6], 1[C3H7NO]'
_chemical_formula_sum 'C118 H101 F18 N11 O10 P7 Pd2'
_chemical_formula_weight 2604.68
_space_group_crystal_system triclinic
_space_group_IT_number 2
_space_group_name_Hall '-P 1'
_space_group_name_H-M_alt 'P -1'
_atom_sites_solution_hydrogens geom
_atom_sites_solution_primary direct
_audit_creation_date 2026-01-26
_audit_creation_method
;
Olex2 1.5-beta
(compiled 2025.04.05 svn.rf049d14d for OlexSys, GUI svn.r7224)
;
_audit_update_record
;
2026-03-21 deposited with the CCDC.	2026-04-15 downloaded from the CCDC.
;
_cell_angle_alpha 110.495(5)
_cell_angle_beta 100.234(6)
_cell_angle_gamma 97.695(7)
_cell_formula_units_Z 2
_cell_length_a 14.9048(19)
_cell_length_b 21.474(3)
_cell_length_c 26.501(3)
_cell_measurement_reflns_used 9971
_cell_measurement_temperature 150.00
_cell_measurement_theta_max 54.01
_cell_measurement_theta_min 3.04
_cell_volume 7639.8(17)
_computing_cell_refinement 'SAINT V8.40B (?, 2016)'
_computing_data_reduction 'SAINT V8.40B (?, 2016)'
_computing_molecular_graphics 'Olex2 1.5-beta (Dolomanov et al., 2009)'
_computing_publication_material 'Olex2 1.5-beta (Dolomanov et al., 2009)'
_computing_structure_refinement 'SHELXL 2019/3 (Sheldrick, 2015)'
_computing_structure_solution 'SHELXS  (Sheldrick, 2008)'
_diffrn_ambient_temperature 150.00
_diffrn_measured_fraction_theta_full 0.979
_diffrn_measured_fraction_theta_max 0.979
_diffrn_measurement_device_type 'Bruker APEX-II CCD'
_diffrn_measurement_method '\f and \w scans'
_diffrn_radiation_type GaK\a
_diffrn_radiation_wavelength 1.34139
_diffrn_reflns_av_R_equivalents 0.1392
_diffrn_reflns_av_unetI/netI 0.0971
_diffrn_reflns_Laue_measured_fraction_full 0.979
_diffrn_reflns_Laue_measured_fraction_max 0.979
_diffrn_reflns_limit_h_max 17
_diffrn_reflns_limit_h_min -17
_diffrn_reflns_limit_k_max 25
_diffrn_reflns_limit_k_min -25
_diffrn_reflns_limit_l_max 31
_diffrn_reflns_limit_l_min -31
_diffrn_reflns_number 239152
_diffrn_reflns_point_group_measured_fraction_full 0.979
_diffrn_reflns_point_group_measured_fraction_max 0.979
_diffrn_reflns_theta_full 52.982
_diffrn_reflns_theta_max 52.982
_diffrn_reflns_theta_min 2.965
_diffrn_source_current 3.56
_diffrn_source_power 0.2485236
_diffrn_source_voltage 69.81
_diffrn_standards_number 0
_exptl_absorpt_coefficient_mu 2.172
_exptl_absorpt_correction_T_max 0.7050
_exptl_absorpt_correction_T_min 0.4878
_exptl_absorpt_correction_type multi-scan
_exptl_absorpt_process_details
;
SADABS-2016/2 (Bruker,2016/2) was used for absorption correction.
wR2(int) was 0.1632 before and 0.1194 after correction.
The Ratio of minimum to maximum transmission is 0.6919.
The \l/2 correction factor is Not present.
;
_exptl_crystal_colour 'metallic light red'
_exptl_crystal_colour_lustre metallic
_exptl_crystal_colour_modifier light
_exptl_crystal_colour_primary red
_exptl_crystal_density_diffrn 1.132
_exptl_crystal_description plate
_exptl_crystal_F_000 2650
_exptl_crystal_size_max 0.36
_exptl_crystal_size_mid 0.32
_exptl_crystal_size_min 0.22
_refine_diff_density_max 0.690
_refine_diff_density_min -0.906
_refine_diff_density_rms 0.100
_refine_ls_extinction_method none
_refine_ls_goodness_of_fit_ref 1.041
_refine_ls_hydrogen_treatment constr
_refine_ls_matrix_type full
_refine_ls_number_parameters 1134
_refine_ls_number_reflns 26433
_refine_ls_number_restraints 2669
_refine_ls_restrained_S_all 0.997
_refine_ls_R_factor_all 0.1830
_refine_ls_R_factor_gt 0.1371
_refine_ls_shift/su_max 0.001
_refine_ls_shift/su_mean 0.000
_refine_ls_structure_factor_coef Fsqd
_refine_ls_weighting_details 'w=1/[\s^2^(Fo^2^)+(0.0500P)^2^+45.0000P] where P=(Fo^2^+2Fc^2^)/3'
_refine_ls_weighting_scheme calc
_refine_ls_wR_factor_gt 0.3073
_refine_ls_wR_factor_ref 0.3421
_reflns_Friedel_coverage 0.000
_reflns_number_gt 14873
_reflns_number_total 26433
_reflns_threshold_expression 'I > 2\s(I)'
_cod_data_source_file d6cc01883a2.cif
_cod_data_source_block 2
_cod_original_cell_volume 7639.7(16)
_cod_original_sg_symbol_H-M P-1
_cod_database_code 7135912
_shelx_shelxl_version_number 2019/3
_shelx_space_group_comment
;
The symmetry employed for this shelxl refinement is uniquely defined
by the following loop, which should always be used as a source of
symmetry information in preference to the above space-group names.
They are only intended as comments.
;
_shelx_estimated_absorpt_t_max 0.647
_shelx_estimated_absorpt_t_min 0.509
_olex2_refinement_description
;
1. Fixed Uiso
 At 1.2 times of:
  All C(H) groups, All N(H) groups
 At 1.5 times of:
  All C(H,H,H) groups
2. Restrained distances
 C42-C109 = C109-C79
 1.5 with sigma of 0.02
 C109-C79 = C79-C61
 1.5 with sigma of 0.02
 C79-C61 = C61-C42
 1.5 with sigma of 0.02
 C61-C42 = C42-C109
 1.5 with sigma of 0.02
 C143-C151 = C151-C191
 1.5 with sigma of 0.02
 C151-C191 = C191-C161
 1.5 with sigma of 0.02
 C191-C161 = C161-C143
 1.5 with sigma of 0.02
 C161-C143 = C143-C151
 1.5 with sigma of 0.02
 O2-N25 = N25-O35
 1.21 with sigma of 0.02
 O35-N25 = N25-O39
 1.21 with sigma of 0.02
 O39-N25 = N25-O2
 1.21 with sigma of 0.02
 C169-N124 = N124-C25
 1.45 with sigma of 0.02
 C42-C79
 2.121 with sigma of 0.04
 C109-C61
 2.121 with sigma of 0.04
 C79-C42
 2.121 with sigma of 0.04
 C61-C109
 2.121 with sigma of 0.04
 C143-C191
 2.121 with sigma of 0.04
 C151-C161
 2.121 with sigma of 0.04
 C191-C143
 2.121 with sigma of 0.04
 C161-C151
 2.121 with sigma of 0.04
 O2-O35
 2.096 with sigma of 0.04
 O35-O39
 2.096 with sigma of 0.04
 O39-O2
 2.096 with sigma of 0.04
 C169-C25
 2.486 with sigma of 0.04
 P1-F204 \\sim P1-F2
 with sigma of 0.02
 P1-F2 \\sim P1-F204
 with sigma of 0.02
3. Rigid bond restraints
 C88, C108
 with sigma for 1-2 distances of 0.002 and sigma for 1-3 distances of 0.001
 N117, C2
 with sigma for 1-2 distances of 0.002 and sigma for 1-3 distances of 0.001
 C154, C233
 with sigma for 1-2 distances of 0.002 and sigma for 1-3 distances of 0.001
 C161, C191
 with sigma for 1-2 distances of 0.002 and sigma for 1-3 distances of 0.001
 C4, C8
 with sigma for 1-2 distances of 0.002 and sigma for 1-3 distances of 0.001
 C52, C59
 with sigma for 1-2 distances of 0.002 and sigma for 1-3 distances of 0.001
 C92, C104
 with sigma for 1-2 distances of 0.002 and sigma for 1-3 distances of 0.001
 C103, C129
 with sigma for 1-2 distances of 0.002 and sigma for 1-3 distances of 0.001
 C113, C154
 with sigma for 1-2 distances of 0.002 and sigma for 1-3 distances of 0.001
 C121, C171
 with sigma for 1-2 distances of 0.002 and sigma for 1-3 distances of 0.001
 C7, C49
 with sigma for 1-2 distances of 0.002 and sigma for 1-3 distances of 0.001
 C162, C171
 with sigma for 1-2 distances of 0.002 and sigma for 1-3 distances of 0.001
 P1, F2
 with sigma for 1-2 distances of 0.002 and sigma for 1-3 distances of 0.001
 F204, F219
 with sigma for 1-2 distances of 0.002 and sigma for 1-3 distances of 0.001
 C104, C148
 with sigma for 1-2 distances of 0.002 and sigma for 1-3 distances of 0.001
 C106, C189
 with sigma for 1-2 distances of 0.002 and sigma for 1-3 distances of 0.001
4. Uiso/Uaniso restraints and constraints
C12 \\sim N16 \\sim C26 \\sim C64 \\sim C33 \\sim C27 \\sim C24 \\sim C37 \\sim
C31 \\sim C56 \\sim C34 \\sim C11 \\sim C13 \\sim C38 \\sim C36 \\sim C42 \\sim
C43 \\sim C44 \\sim C48 \\sim C17 \\sim C14 \\sim C10 \\sim C5 \\sim C9 \\sim
C51 \\sim C129 \\sim C103 \\sim C141 \\sim C70 \\sim C81 \\sim C55 \\sim C19
\\sim C18 \\sim C23 \\sim C63 \\sim C68 \\sim C61 \\sim C67 \\sim C49 \\sim C7
\\sim C136 \\sim C132 \\sim C105 \\sim C74 \\sim C20 \\sim C62 \\sim C106 \\sim
C189 \\sim C72 \\sim C76 \\sim C79 \\sim C82 \\sim C71 \\sim C58 \\sim C65
\\sim C138 \\sim C119 \\sim C86 \\sim C159 \\sim C140 \\sim C116 \\sim C75
\\sim C41 \\sim C87 \\sim C88 \\sim C108 \\sim C128 \\sim C125 \\sim C50 \\sim
C22 \\sim C89 \\sim C29 \\sim C28 \\sim C114 \\sim C83 \\sim C100 \\sim C92
\\sim C104 \\sim C109 \\sim C113 \\sim C130 \\sim C52 \\sim C59 \\sim C77 \\sim
C90 \\sim C85 \\sim C134 \\sim C135 \\sim C143 \\sim C148 \\sim C151 \\sim C154
\\sim C161 \\sim C162 \\sim C171 \\sim C121 \\sim C60 \\sim C53 \\sim C97 \\sim
C180 \\sim C191 \\sim C233 \\sim C107 \\sim C169 \\sim C15 \\sim C4 \\sim C8
\\sim C2 \\sim C3 \\sim C6 \\sim C21 \\sim C30 \\sim C32 \\sim C1 \\sim C25:
within 3.8A with sigma of 0.1 and sigma for terminal atoms of 0.2 within 3.8A
F2 \\sim F204: within 2A with sigma of 0.01 and sigma for terminal atoms of
0.02 within 2A
5. Others
 Sof(F2)=1-FVAR(1)
 Sof(F204)=FVAR(1)
 Fixed U11: C138(0.280875) C128(0.141526)
 Fixed U12: C138(-0.000402) C128(-0.000678)
 Fixed U13: C138(0.085713) C128(0.055897)
 Fixed U22: C138(0.067242) C128(0.092853)
 Fixed U23: C138(-0.01996) C128(0.00133)
 Fixed U33: C138(0.16897) C128(0.1367)
6.a Aromatic/amide H refined with riding coordinates:
 N2(H2), N8(H8), C12(H12), C26(H26), C64(H64), C33(H33), C27(H27), C56(H56),
 C34(H34), C13(H13), C38(H38), C92(H92), C104(H104), C148(H148), C134(H134),
 C87(H87), C43(H43), C44(H44), C48(H48), C14(H14), C10(H10), C9(H9), C129(H129),
  C103(H103), C141(H141), C70(H70), C55(H55), C19(H19), C63(H63), C68(H68),
 C67(H67), C7(H7), C136(H136), C132(H132), C105(H105), C74(H74), C62(H62),
 C106(H106), C189(H189), C72(H72), C82(H82), C71(H71), C65(H65), C138(H138),
 C119(H119), C86(H86), C140(H140), C116(H116), C41(H41), C88(H88), C108(H108),
 C128(H128), C125(H125), C50(H50), C89(H89), C114(H114), C83(H83), C100(H100),
 N117(H117), C130(H130), C52(H52), C77(H77), C90(H90), C85(H85), N152(H152),
 C154(H154), C233(H233), C180(H180), C135(H135), C113(H113), C162(H162),
 C171(H171), C121(H121), C60(H60), C97(H97), C107(H107), C4(H4), C8(H8A),
 C3(H3), C6(H6), C21(H21), C1(H1)
6.b Fitted hexagon refined as free rotating group:
 C26(C64,C33,C27,C24,C37), C31(C56,C34,C11,C13,C38), C36(C92,C104,C148,C134,
 C87), C48(C17,C14,C10,C5,C9), C51(C129,C103,C141,C70,C81), C55(C19,C18,C23,C63,
 C68), C67(C49,C7,C136,C132,C105), C74(C20,C62,C106,C189,C72), C82(C71,C58,C65,
 C138,C119), C86(C159,C140,C116,C75,C41), C88(C108,C128,C125,C50,C22), C89(C29,
 C28,C114,C83,C100), C130(C52,C59,C77,C90,C85), C154(C233,C180,C135,C76,C113),
 C162(C171,C121,C60,C53,C97), C15(C4,C8,C2,C3,C6)
6.c Idealised Me refined as rotating group:
 C169(H16A,H16B,H16C), C30(H30A,H30B,H30C), C32(H32A,H32B,H32C), C25(H25A,H25B,
 H25C)
;
_smtbx_masks_special_details
;
A solvent mask was calculated and 321 electrons were 
found in a volume of 3433\%A^3^ in 1 void per unit cell. 
This is consistent with the presence of 
2[PF6], 1[C3H7NO] per Formula Unit 
which account for 356 electrons 
per unit cell.
;
_smtbx_masks_void_probe_radius 1.2
_smtbx_masks_void_truncation_radius 1.2
_olex2_submission_special_instructions 'No special instructions were received'

loop_
_space_group_symop_operation_xyz
'x, y, z'
'-x, -y, -z'

loop_
_atom_site_label
_atom_site_type_symbol
_atom_site_fract_x
_atom_site_fract_y
_atom_site_fract_z
_atom_site_U_iso_or_equiv
_atom_site_adp_type
_atom_site_occupancy
_atom_site_site_symmetry_order
_atom_site_calc_flag
_atom_site_refinement_flags_posn
_atom_site_refinement_flags_adp
_atom_site_refinement_flags_occupancy
_atom_site_disorder_assembly
_atom_site_disorder_group
Pd1 Pd 0.97755(7) -0.00145(4) 0.27013(3) 0.0958(3) Uani 1 1 d . . . . .
Pd2 Pd 1.08332(7) 0.61693(4) 0.80333(3) 0.1016(3) Uani 1 1 d . . . . .
P3 P 0.9534(3) -0.07587(17) 0.31128(14) 0.1134(11) Uani 1 1 d . . . . .
P4 P 1.0148(3) 0.70161(13) 0.84578(12) 0.1026(10) Uani 1 1 d . . . . .
P5 P 1.0608(3) 0.54940(15) 0.85151(13) 0.1132(11) Uani 1 1 d . . . . .
P6 P 0.8864(3) -0.06559(13) 0.18446(12) 0.0992(9) Uani 1 1 d . . . . .
N2 N 1.0236(7) 0.3238(4) 0.4270(3) 0.092(2) Uani 1 1 d . . . . .
H2 H 0.986484 0.319226 0.448440 0.110 Uiso 1 1 calc R U . . .
N3 N 1.0826(6) 0.6574(4) 0.7408(3) 0.093(2) Uani 1 1 d . . . . .
N4 N 0.9855(7) 0.0801(4) 0.2439(3) 0.092(2) Uani 1 1 d . . . . .
N8 N 1.0421(8) 0.4453(5) 0.5337(4) 0.116(3) Uani 1 1 d . . . . .
H8 H 0.998118 0.409448 0.526242 0.140 Uiso 1 1 calc R U . . .
C12 C 1.1117(8) 0.7200(5) 0.7505(4) 0.090(3) Uani 1 1 d . U . . .
H12 H 1.122698 0.730352 0.719865 0.109 Uiso 1 1 calc R U . . .
N16 N 1.1800(9) 0.5591(5) 0.7730(4) 0.119(3) Uani 1 1 d . U . . .
C26 C 1.1900(5) 0.8371(3) 0.8091(3) 0.094(3) Uani 1 1 d G U . . .
H26 H 1.217042 0.837054 0.779176 0.113 Uiso 1 1 calc R U . . .
C64 C 1.2101(5) 0.8955(3) 0.8572(3) 0.107(3) Uani 1 1 d G U . . .
H64 H 1.250905 0.935316 0.860213 0.129 Uiso 1 1 calc R U . . .
C33 C 1.1706(6) 0.8956(3) 0.9010(2) 0.110(4) Uani 1 1 d G U . . .
H33 H 1.184377 0.935507 0.933858 0.132 Uiso 1 1 calc R U . . .
C27 C 1.1110(6) 0.8374(3) 0.8966(2) 0.102(3) Uani 1 1 d G U . . .
H27 H 1.083985 0.837435 0.926468 0.123 Uiso 1 1 calc R U . . .
C24 C 1.0909(5) 0.7790(3) 0.8484(3) 0.098(3) Uani 1 1 d G U . . .
C37 C 1.1304(5) 0.7789(3) 0.8047(2) 0.080(2) Uani 1 1 d G U . . .
C31 C 1.0542(6) 0.5020(3) 0.5860(2) 0.110(4) Uani 1 1 d G U . . .
C56 C 1.1139(6) 0.5640(4) 0.5991(3) 0.115(4) Uani 1 1 d G U . . .
H56 H 1.148112 0.570045 0.573518 0.138 Uiso 1 1 calc R U . . .
C34 C 1.1235(5) 0.6171(3) 0.6496(3) 0.101(3) Uani 1 1 d G U . . .
H34 H 1.164357 0.659452 0.658560 0.121 Uiso 1 1 calc R U . . .
C11 C 1.0735(6) 0.6083(3) 0.6870(2) 0.099(3) Uani 1 1 d G U . . .
C13 C 1.0138(6) 0.5463(3) 0.6739(3) 0.101(3) Uani 1 1 d G U . . .
H13 H 0.979548 0.540265 0.699449 0.121 Uiso 1 1 calc R U . . .
C38 C 1.0041(5) 0.4932(3) 0.6234(3) 0.109(4) Uani 1 1 d G U . . .
H38 H 0.963302 0.450857 0.614407 0.131 Uiso 1 1 calc R U . . .
O32 O 1.1869(9) 0.4127(5) 0.3902(5) 0.179(5) Uani 1 1 d . . . . .
C36 C 1.0540(6) -0.1115(4) 0.3253(4) 0.113(4) Uani 1 1 d G U . . .
C92 C 1.0610(6) -0.1387(5) 0.3660(4) 0.139(5) Uani 1 1 d G U . . .
H92 H 1.014249 -0.137569 0.386259 0.166 Uiso 1 1 calc R U . . .
C104 C 1.1365(7) -0.1676(5) 0.3771(4) 0.134(4) Uani 1 1 d G U . . .
H104 H 1.141285 -0.186175 0.404867 0.161 Uiso 1 1 calc R U . . .
C148 C 1.2049(6) -0.1692(5) 0.3474(4) 0.138(5) Uani 1 1 d G U . . .
H148 H 1.256448 -0.188976 0.354987 0.166 Uiso 1 1 calc R U . . .
C134 C 1.1978(6) -0.1420(5) 0.3067(4) 0.133(5) Uani 1 1 d G U . . .
H134 H 1.244576 -0.143173 0.286498 0.160 Uiso 1 1 calc R U . . .
C87 C 1.1224(7) -0.1132(4) 0.2957(3) 0.126(4) Uani 1 1 d G U . . .
H87 H 1.117541 -0.094567 0.267890 0.152 Uiso 1 1 calc R U . . .
N40 N 1.0798(8) 0.0588(5) 0.3420(4) 0.111(3) Uani 1 1 d . . . . .
C42 C 1.0905(9) 0.4426(5) 0.4963(5) 0.116(4) Uani 1 1 d D U . . .
C43 C 0.9981(9) 0.0810(5) 0.1963(5) 0.101(3) Uani 1 1 d . U . . .
H43 H 1.009084 0.123796 0.192955 0.121 Uiso 1 1 calc R U . . .
C44 C 1.1719(11) 0.4927(7) 0.7584(5) 0.120(4) Uani 1 1 d . U . . .
H44 H 1.221283 0.473294 0.745619 0.144 Uiso 1 1 calc R U . . .
C48 C 1.0690(5) 0.2643(3) 0.3411(3) 0.101(3) Uani 1 1 d G U . . .
H48 H 1.112628 0.303911 0.346324 0.122 Uiso 1 1 calc R U . . .
C17 C 1.0138(5) 0.2664(3) 0.3785(2) 0.095(3) Uani 1 1 d G U . . .
C14 C 0.9500(5) 0.2084(3) 0.3708(3) 0.093(3) Uani 1 1 d G U . . .
H14 H 0.912207 0.209857 0.396350 0.111 Uiso 1 1 calc R U . . .
C10 C 0.9415(5) 0.1483(3) 0.3257(3) 0.090(3) Uani 1 1 d G U . . .
H10 H 0.897877 0.108686 0.320433 0.108 Uiso 1 1 calc R U . . .
C5 C 0.9967(5) 0.1462(2) 0.2883(2) 0.094(3) Uani 1 1 d G U . . .
C9 C 1.0605(5) 0.2042(3) 0.2960(3) 0.100(3) Uani 1 1 d G U . . .
H9 H 1.098299 0.202737 0.270406 0.119 Uiso 1 1 calc R U . . .
C51 C 1.0003(7) 0.0408(5) 0.4098(4) 0.125(4) Uani 1 1 d G U . . .
C129 C 0.9914(8) 0.0804(4) 0.4621(4) 0.147(5) Uani 1 1 d G U . . .
H129 H 1.029080 0.124894 0.481538 0.177 Uiso 1 1 calc R U . . .
C103 C 0.9272(8) 0.0549(6) 0.4860(3) 0.162(6) Uani 1 1 d G U . . .
H103 H 0.921047 0.081994 0.521734 0.194 Uiso 1 1 calc R U . . .
C141 C 0.8720(7) -0.0102(6) 0.4576(4) 0.156(6) Uani 1 1 d G U . . .
H141 H 0.828126 -0.027573 0.473915 0.187 Uiso 1 1 calc R U . . .
C70 C 0.8810(7) -0.0498(4) 0.4053(4) 0.145(5) Uani 1 1 d G U . . .
H70 H 0.843238 -0.094241 0.385900 0.174 Uiso 1 1 calc R U . . .
C81 C 0.9451(8) -0.0243(4) 0.3814(3) 0.125(4) Uani 1 1 d G U . . .
C55 C 1.0394(7) -0.0185(4) 0.0606(3) 0.123(4) Uani 1 1 d G U . . .
H55 H 1.070527 -0.009392 0.034868 0.148 Uiso 1 1 calc R U . . .
C19 C 1.0420(6) 0.0336(3) 0.1104(3) 0.116(4) Uani 1 1 d G U . . .
H19 H 1.074888 0.078440 0.118660 0.139 Uiso 1 1 calc R U . . .
C18 C 0.9965(6) 0.0202(3) 0.1481(2) 0.086(3) Uani 1 1 d G U . . .
C23 C 0.9483(5) -0.0453(3) 0.1361(3) 0.086(3) Uani 1 1 d G U . . .
C63 C 0.9457(6) -0.0975(2) 0.0863(3) 0.108(4) Uani 1 1 d G U . . .
H63 H 0.912831 -0.142324 0.078037 0.129 Uiso 1 1 calc R U . . .
C68 C 0.9913(7) -0.0841(3) 0.0486(2) 0.116(4) Uani 1 1 d G U . . .
H68 H 0.989496 -0.119775 0.014556 0.140 Uiso 1 1 calc R U . . .
C61 C 1.0797(8) 0.3825(5) 0.4446(4) 0.099(3) Uani 1 1 d D U . . .
O66 O 1.2123(8) 0.5390(6) 0.5035(4) 0.157(4) Uani 1 1 d . . . . .
C67 C 0.9758(8) 0.5633(4) 0.9384(4) 0.147(5) Uani 1 1 d G U . . .
H67 H 1.036827 0.569331 0.959922 0.176 Uiso 1 1 calc R U . . .
C49 C 0.9616(8) 0.5524(4) 0.8824(4) 0.119(4) Uani 1 1 d G U . . .
C7 C 0.8722(9) 0.5436(5) 0.8510(3) 0.148(5) Uani 1 1 d G U . . .
H7 H 0.862543 0.536098 0.812729 0.177 Uiso 1 1 calc R U . . .
C136 C 0.7971(7) 0.5458(5) 0.8755(5) 0.158(6) Uani 1 1 d G U . . .
H136 H 0.735997 0.539818 0.854043 0.189 Uiso 1 1 calc R U . . .
C132 C 0.8112(9) 0.5568(5) 0.9315(6) 0.153(6) Uani 1 1 d G U . . .
H132 H 0.759864 0.558295 0.948296 0.183 Uiso 1 1 calc R U . . .
C105 C 0.9006(10) 0.5656(5) 0.9630(4) 0.183(8) Uani 1 1 d G U . . .
H105 H 0.910278 0.573052 1.001237 0.220 Uiso 1 1 calc R U . . .
C74 C 0.7380(6) -0.0101(4) 0.2135(3) 0.105(3) Uani 1 1 d G U . . .
H74 H 0.774483 0.007474 0.250661 0.126 Uiso 1 1 calc R U . . .
C20 C 0.7744(5) -0.0469(4) 0.1703(3) 0.101(3) Uani 1 1 d G U . . .
C62 C 0.7210(7) -0.0725(4) 0.1159(3) 0.117(4) Uani 1 1 d G U . . .
H62 H 0.745872 -0.097715 0.086421 0.140 Uiso 1 1 calc R U . . .
C106 C 0.6312(7) -0.0614(4) 0.1048(3) 0.133(5) Uani 1 1 d G U . . .
H106 H 0.594688 -0.078887 0.067614 0.160 Uiso 1 1 calc R U . . .
C189 C 0.5948(5) -0.0245(5) 0.1480(4) 0.167(6) Uani 1 1 d G U . . .
H189 H 0.533400 -0.016878 0.140331 0.200 Uiso 1 1 calc R U . . .
C72 C 0.6482(7) 0.0011(4) 0.2023(4) 0.124(4) Uani 1 1 d G U . . .
H72 H 0.623296 0.026303 0.231854 0.149 Uiso 1 1 calc R U . . .
C79 C 1.1540(9) 0.4217(6) 0.4293(5) 0.120(4) Uani 1 1 d D U . . .
O80 O 1.4139(10) 0.0490(6) 0.1980(5) 0.169(4) Uani 1 1 d . . . . .
C82 C 0.9480(8) -0.2523(5) 0.1490(4) 0.154(6) Uani 1 1 d G U . . .
H82 H 1.003441 -0.269440 0.151712 0.185 Uiso 1 1 calc R U . . .
C71 C 0.9535(7) -0.1825(4) 0.1670(4) 0.147(5) Uani 1 1 d G U . . .
H71 H 1.012637 -0.151977 0.182066 0.176 Uiso 1 1 calc R U . . .
C58 C 0.8724(8) -0.1573(3) 0.1630(4) 0.116(4) Uani 1 1 d G U . . .
C65 C 0.7859(7) -0.2020(5) 0.1410(4) 0.138(5) Uani 1 1 d G U . . .
H65 H 0.730505 -0.184762 0.138247 0.165 Uiso 1 1 calc R U . . .
C138 C 0.7804(7) -0.2717(4) 0.1229(4) 0.172 Uani 1 1 d G U . . .
H138 H 0.721307 -0.302224 0.107893 0.207 Uiso 1 1 calc R U . . .
C119 C 0.8615(9) -0.2969(3) 0.1269(4) 0.171(7) Uani 1 1 d G U . . .
H119 H 0.857773 -0.344564 0.114625 0.205 Uiso 1 1 calc R U . . .
C86 C 1.2669(7) 0.0909(5) 0.2716(3) 0.124(4) Uani 1 1 d G U . . .
H86 H 1.285313 0.068953 0.238405 0.148 Uiso 1 1 calc R U . . .
C159 C 1.3147(6) 0.1560(5) 0.3078(5) 0.125(4) Uani 1 1 d G U . . .
C140 C 1.2878(7) 0.1880(4) 0.3565(4) 0.162(6) Uani 1 1 d G U . . .
H140 H 1.320382 0.232519 0.381187 0.195 Uiso 1 1 calc R U . . .
C116 C 1.2131(7) 0.1550(5) 0.3689(3) 0.118(4) Uani 1 1 d G U . . .
H116 H 1.194699 0.176947 0.402126 0.141 Uiso 1 1 calc R U . . .
C75 C 1.1653(6) 0.0899(5) 0.3327(4) 0.102(3) Uani 1 1 d G U . . .
C41 C 1.1923(6) 0.0579(4) 0.2841(3) 0.109(4) Uani 1 1 d G U . . .
H41 H 1.159627 0.013380 0.259345 0.131 Uiso 1 1 calc R U . . .
C88 C 0.8546(6) 0.6465(3) 0.7607(3) 0.122(4) Uani 1 1 d G U . . .
H88 H 0.881271 0.607714 0.748417 0.146 Uiso 1 1 calc R U . . .
C108 C 0.7698(6) 0.6483(4) 0.7300(3) 0.137(5) Uani 1 1 d G U . . .
H108 H 0.738499 0.610723 0.696660 0.164 Uiso 1 1 calc R U . . .
C128 C 0.7309(6) 0.7051(5) 0.7480(4) 0.124 Uani 1 1 d G U . . .
H128 H 0.672907 0.706305 0.726961 0.148 Uiso 1 1 calc R U . . .
C125 C 0.7767(7) 0.7601(4) 0.7967(4) 0.128(4) Uani 1 1 d G U . . .
H125 H 0.750086 0.798878 0.809019 0.153 Uiso 1 1 calc R U . . .
C50 C 0.8615(6) 0.7583(3) 0.8275(3) 0.122(4) Uani 1 1 d G U . . .
H50 H 0.892858 0.795869 0.860777 0.147 Uiso 1 1 calc R U . . .
C22 C 0.9005(5) 0.7015(4) 0.8095(3) 0.104(4) Uani 1 1 d G U . . .
C89 C 1.0742(8) 0.3835(5) 0.7197(4) 0.147(5) Uani 1 1 d G U . . .
H89 H 1.110536 0.372248 0.693083 0.177 Uiso 1 1 calc R U . . .
C29 C 1.0941(7) 0.4488(4) 0.7604(4) 0.140(5) Uani 1 1 d G U . . .
C28 C 1.0409(8) 0.4653(3) 0.7994(3) 0.128(4) Uani 1 1 d G U . . .
C114 C 0.9678(8) 0.4164(4) 0.7977(4) 0.150(6) Uani 1 1 d G U . . .
H114 H 0.931445 0.427708 0.824389 0.180 Uiso 1 1 calc R U . . .
C83 C 0.9479(7) 0.3512(4) 0.7570(5) 0.158(6) Uani 1 1 d G U . . .
H83 H 0.897890 0.317817 0.755892 0.190 Uiso 1 1 calc R U . . .
C100 C 1.0011(8) 0.3347(3) 0.7180(4) 0.149(6) Uani 1 1 d G U . . .
H100 H 0.987434 0.290086 0.690238 0.179 Uiso 1 1 calc R U . . .
O91 O 1.5650(8) 0.1394(5) 0.1681(6) 0.161(4) Uani 1 1 d . . . . .
C109 C 1.1663(12) 0.4814(6) 0.4820(6) 0.148(6) Uani 1 1 d D U . . .
N117 N 1.5438(9) 0.2803(7) 0.2696(5) 0.141(4) Uani 1 1 d . U . . .
H117 H 1.526020 0.302723 0.299601 0.169 Uiso 1 1 calc R U . . .
C130 C 1.0994(8) 0.7448(4) 1.0112(4) 0.160(7) Uani 1 1 d G U . . .
H130 H 1.157439 0.754200 1.037019 0.192 Uiso 1 1 calc R U . . .
C52 C 1.0968(7) 0.7316(4) 0.9557(4) 0.137(5) Uani 1 1 d G U . . .
H52 H 1.153068 0.731956 0.943537 0.165 Uiso 1 1 calc R U . . .
C59 C 1.0119(8) 0.7179(4) 0.9179(3) 0.123(4) Uani 1 1 d G U . . .
C77 C 0.9296(7) 0.7174(4) 0.9357(4) 0.149(5) Uani 1 1 d G U . . .
H77 H 0.871634 0.707968 0.909937 0.179 Uiso 1 1 calc R U . . .
C90 C 0.9322(9) 0.7306(5) 0.9913(5) 0.143(5) Uani 1 1 d G U . . .
H90 H 0.876003 0.730211 1.003420 0.172 Uiso 1 1 calc R U . . .
C85 C 1.0171(10) 0.7443(4) 1.0290(3) 0.162(7) Uani 1 1 d G U . . .
H85 H 1.018904 0.753328 1.066961 0.194 Uiso 1 1 calc R U . . .
C143 C 1.5033(11) 0.2124(7) 0.2459(6) 0.142(5) Uani 1 1 d D U . . .
C151 C 1.4344(10) 0.1676(8) 0.2581(6) 0.127(4) Uani 1 1 d D U . . .
N152 N 1.3938(8) 0.1914(7) 0.2992(6) 0.145(4) Uani 1 1 d . . . . .
H152 H 1.418132 0.233129 0.323407 0.175 Uiso 1 1 calc R U . . .
C154 C 1.2481(11) 0.5004(6) 0.9527(5) 0.181(7) Uani 1 1 d G U . . .
H154 H 1.251011 0.463524 0.964469 0.217 Uiso 1 1 calc R U . . .
C233 C 1.3247(8) 0.5541(8) 0.9708(5) 0.203(8) Uani 1 1 d G U . . .
H233 H 1.379977 0.554071 0.994937 0.244 Uiso 1 1 calc R U . . .
C180 C 1.3204(8) 0.6080(6) 0.9535(5) 0.172(7) Uani 1 1 d G U . . .
H180 H 1.372760 0.644796 0.965902 0.206 Uiso 1 1 calc R U . . .
C135 C 1.2395(10) 0.6081(5) 0.9182(5) 0.139(5) Uani 1 1 d G U . . .
H135 H 1.236578 0.644975 0.906398 0.166 Uiso 1 1 calc R U . . .
C76 C 1.1629(8) 0.5544(6) 0.9001(4) 0.125(4) Uani 1 1 d G U . . .
C113 C 1.1672(9) 0.5005(5) 0.9173(5) 0.177(7) Uani 1 1 d G U . . .
H113 H 1.114828 0.463703 0.904964 0.212 Uiso 1 1 calc R U . . .
C161 C 1.5178(12) 0.1507(8) 0.2002(7) 0.154(6) Uani 1 1 d D U . . .
C162 C 0.6810(7) -0.1742(6) 0.2627(4) 0.131(4) Uani 1 1 d G U . . .
H162 H 0.621881 -0.161992 0.260199 0.157 Uiso 1 1 calc R U . . .
C171 C 0.6865(7) -0.2420(5) 0.2486(5) 0.172(6) Uani 1 1 d G U . . .
H171 H 0.631142 -0.276255 0.236436 0.207 Uiso 1 1 calc R U . . .
C121 C 0.7730(9) -0.2598(3) 0.2523(5) 0.165(6) Uani 1 1 d G U . . .
H121 H 0.776805 -0.306208 0.242630 0.198 Uiso 1 1 calc R U . . .
C60 C 0.8541(7) -0.2097(5) 0.2701(4) 0.143(5) Uani 1 1 d G U . . .
H60 H 0.913209 -0.221900 0.272589 0.171 Uiso 1 1 calc R U . . .
C53 C 0.8486(7) -0.1419(4) 0.2842(4) 0.124(4) Uani 1 1 d G U . . .
C97 C 0.7620(9) -0.1241(4) 0.2805(4) 0.140(5) Uani 1 1 d G U . . .
H97 H 0.758288 -0.077682 0.290158 0.168 Uiso 1 1 calc R U . . .
C191 C 1.4456(12) 0.1067(8) 0.2134(7) 0.151(5) Uani 1 1 d D U . . .
P1 P 1.2794(5) 0.1097(3) 0.0571(2) 0.177(2) Uani 1 1 d D U . . .
F94 F 1.2120(8) 0.0481(5) 0.0083(4) 0.197(5) Uani 1 1 d . . . . .
F99 F 1.1896(15) 0.1363(8) 0.0680(6) 0.292(9) Uani 1 1 d . . . . .
F122 F 1.3410(10) 0.1724(8) 0.1080(5) 0.273(9) Uani 1 1 d . . . . .
F190 F 1.2547(17) 0.0833(9) 0.1033(9) 0.343(13) Uani 1 1 d . . . . .
F204 F 1.3354(18) 0.1271(15) 0.0202(9) 0.265(12) Uani 0.61(2) 1 d D U P A 1
F219 F 1.2484(14) 0.1601(10) 0.0140(6) 0.277(7) Uani 1 1 d . U . . .
O30 O 0.7597(8) 0.0499(6) 0.3428(5) 0.150(4) Uani 1 1 d . . . . .
C107 C 0.7648(12) 0.0794(8) 0.3870(8) 0.135(5) Uani 1 1 d . U . . .
H107 H 0.812026 0.119650 0.405941 0.162 Uiso 1 1 calc R U . . .
N124 N 0.6996(11) 0.0584(9) 0.4191(6) 0.161(5) Uani 1 1 d D . . . .
C169 C 0.7016(16) 0.0931(10) 0.4751(9) 0.230(12) Uani 1 1 d D U . . .
H16A H 0.741728 0.075610 0.498025 0.344 Uiso 1 1 calc R U . . .
H16B H 0.638197 0.086165 0.480494 0.344 Uiso 1 1 calc R U . . .
H16C H 0.726136 0.141803 0.485860 0.344 Uiso 1 1 calc R U . . .
C15 C 1.7439(6) 0.4032(4) 0.2351(4) 0.115(4) Uani 1 1 d G U . . .
C4 C 1.7089(7) 0.4291(4) 0.2817(4) 0.131(4) Uani 1 1 d G U . . .
H4 H 1.731879 0.475194 0.306618 0.157 Uiso 1 1 calc R U . . .
C8 C 1.6404(7) 0.3877(5) 0.2920(4) 0.147(5) Uani 1 1 d G U . . .
H8A H 1.616484 0.405436 0.323803 0.176 Uiso 1 1 calc R U . . .
C2 C 1.6068(6) 0.3203(5) 0.2556(5) 0.133(4) Uani 1 1 d G U . . .
C3 C 1.6418(7) 0.2943(4) 0.2090(4) 0.121(4) Uani 1 1 d G U . . .
H3 H 1.618860 0.248282 0.184097 0.146 Uiso 1 1 calc R U . . .
C6 C 1.7103(8) 0.3358(5) 0.1988(3) 0.138(5) Uani 1 1 d G U . . .
H6 H 1.734256 0.318040 0.166911 0.165 Uiso 1 1 calc R U . . .
O1 O 1.7355(9) 0.2265(6) 0.3109(5) 0.157(4) Uani 1 1 d . . . . .
N1 N 1.6655(10) 0.2328(7) 0.3802(7) 0.147(4) Uani 1 1 d . . . . .
C21 C 1.6900(14) 0.2023(9) 0.3343(9) 0.149(6) Uani 1 1 d . U . . .
H21 H 1.668213 0.154297 0.317419 0.179 Uiso 1 1 calc R U . . .
C30 C 1.7068(13) 0.3074(12) 0.4138(7) 0.187(9) Uani 1 1 d . U . . .
H30A H 1.773660 0.316788 0.415300 0.280 Uiso 1 1 calc R U . . .
H30B H 1.698051 0.319220 0.451552 0.280 Uiso 1 1 calc R U . . .
H30C H 1.675630 0.334721 0.396333 0.280 Uiso 1 1 calc R U . . .
C32 C 1.6046(16) 0.2055(12) 0.4064(9) 0.211(10) Uani 1 1 d . U . . .
H32A H 1.566592 0.161400 0.379916 0.316 Uiso 1 1 calc R U . . .
H32B H 1.563684 0.236795 0.419186 0.316 Uiso 1 1 calc R U . . .
H32C H 1.641349 0.199510 0.438289 0.316 Uiso 1 1 calc R U . . .
O2 O 0.9161(8) 0.3185(5) 0.5034(5) 0.156(4) Uani 1 1 d D . . . .
N25 N 0.9188(13) 0.2839(9) 0.5315(8) 0.186(8) Uani 1 1 d D . . . .
O35 O 0.9103(19) 0.2230(9) 0.5118(8) 0.274(11) Uani 1 1 d D . . . .
O39 O 0.9545(16) 0.3108(14) 0.5806(8) 0.328(15) Uani 1 1 d D . . . .
C1 C 1.0825(11) 0.0732(7) 0.3973(6) 0.126(4) Uani 1 1 d . U . . .
H1 H 1.134678 0.102597 0.425946 0.151 Uiso 1 1 calc R U . . .
C25 C 0.651(2) -0.0147(11) 0.3959(13) 0.33(2) Uani 1 1 d D U . . .
H25A H 0.586590 -0.019590 0.375833 0.499 Uiso 1 1 calc R U . . .
H25B H 0.649730 -0.030691 0.426207 0.499 Uiso 1 1 calc R U . . .
H25C H 0.683789 -0.041866 0.370304 0.499 Uiso 1 1 calc R U . . .
F2 F 1.3527(18) 0.0658(16) 0.0486(13) 0.253(13) Uani 0.39(2) 1 d D U P A 2

loop_
_atom_site_aniso_label
_atom_site_aniso_U_11
_atom_site_aniso_U_22
_atom_site_aniso_U_33
_atom_site_aniso_U_23
_atom_site_aniso_U_13
_atom_site_aniso_U_12
Pd1 0.1400(7) 0.0741(5) 0.0864(5) 0.0299(4) 0.0480(5) 0.0403(5)
Pd2 0.1583(9) 0.0663(4) 0.0876(5) 0.0263(4) 0.0473(5) 0.0336(5)
P3 0.169(3) 0.097(2) 0.102(2) 0.0467(17) 0.061(2) 0.059(2)
P4 0.166(3) 0.0639(14) 0.0851(17) 0.0239(13) 0.0526(19) 0.0330(16)
P5 0.179(3) 0.0718(16) 0.095(2) 0.0336(15) 0.045(2) 0.0290(19)
P6 0.148(3) 0.0672(14) 0.0885(17) 0.0243(13) 0.0501(18) 0.0309(16)
N2 0.121(7) 0.063(5) 0.082(5) 0.013(4) 0.026(5) 0.029(5)
N3 0.118(7) 0.072(5) 0.089(5) 0.020(4) 0.037(5) 0.036(5)
N4 0.134(7) 0.071(5) 0.071(5) 0.016(4) 0.034(5) 0.039(5)
N8 0.187(10) 0.078(5) 0.089(6) 0.019(5) 0.066(7) 0.035(6)
C12 0.114(8) 0.076(6) 0.088(6) 0.034(5) 0.031(6) 0.028(6)
N16 0.184(10) 0.078(6) 0.101(6) 0.029(5) 0.045(7) 0.047(6)
C26 0.130(9) 0.074(6) 0.069(6) 0.019(5) 0.022(6) 0.020(6)
C64 0.115(9) 0.077(6) 0.121(9) 0.025(6) 0.031(7) 0.024(6)
C33 0.159(11) 0.084(7) 0.073(6) 0.010(5) 0.015(7) 0.056(7)
C27 0.171(11) 0.061(5) 0.084(6) 0.024(5) 0.048(7) 0.040(6)
C24 0.136(9) 0.081(6) 0.071(6) 0.017(5) 0.030(6) 0.035(6)
C37 0.089(6) 0.077(6) 0.075(6) 0.026(5) 0.025(5) 0.019(5)
C31 0.119(9) 0.076(7) 0.100(8) -0.006(6) 0.035(7) 0.013(6)
C56 0.134(10) 0.071(6) 0.129(9) 0.016(6) 0.057(8) 0.022(6)
C34 0.127(9) 0.080(6) 0.082(6) 0.019(5) 0.024(6) 0.010(6)
C11 0.153(10) 0.066(6) 0.072(6) 0.017(5) 0.037(6) 0.015(6)
C13 0.143(9) 0.084(7) 0.068(6) 0.024(5) 0.023(6) 0.019(6)
C38 0.156(11) 0.082(7) 0.080(7) 0.013(5) 0.038(7) 0.033(7)
O32 0.244(13) 0.111(7) 0.166(9) 0.004(6) 0.136(10) 0.001(7)
C36 0.170(11) 0.090(7) 0.098(7) 0.040(6) 0.040(8) 0.068(7)
C92 0.204(12) 0.120(9) 0.158(11) 0.082(8) 0.098(10) 0.099(9)
C104 0.168(12) 0.138(11) 0.113(9) 0.054(8) 0.039(8) 0.068(9)
C148 0.152(12) 0.131(11) 0.160(13) 0.075(10) 0.048(9) 0.050(9)
C134 0.130(11) 0.126(10) 0.159(12) 0.054(9) 0.048(9) 0.063(9)
C87 0.164(12) 0.119(9) 0.140(10) 0.070(8) 0.071(9) 0.074(9)
N40 0.170(10) 0.107(7) 0.076(5) 0.036(5) 0.051(6) 0.070(7)
C42 0.141(10) 0.081(7) 0.105(8) 0.001(6) 0.051(8) 0.022(7)
C43 0.149(10) 0.074(6) 0.097(7) 0.034(5) 0.056(7) 0.039(6)
C44 0.178(12) 0.098(8) 0.097(8) 0.038(7) 0.041(8) 0.061(8)
C48 0.117(8) 0.067(5) 0.105(7) 0.003(5) 0.062(6) 0.000(5)
C17 0.128(9) 0.089(7) 0.081(6) 0.028(5) 0.045(6) 0.049(6)
C14 0.103(8) 0.084(7) 0.091(7) 0.028(5) 0.028(6) 0.026(6)
C10 0.109(7) 0.066(5) 0.088(6) 0.014(5) 0.032(6) 0.027(5)
C5 0.155(10) 0.063(5) 0.076(6) 0.024(4) 0.048(6) 0.036(6)
C9 0.150(10) 0.065(6) 0.085(6) 0.025(5) 0.043(6) 0.014(6)
C51 0.187(13) 0.129(10) 0.096(8) 0.059(8) 0.068(8) 0.060(10)
C129 0.218(15) 0.109(9) 0.112(9) 0.010(7) 0.088(9) 0.050(9)
C103 0.184(15) 0.198(16) 0.129(11) 0.054(11) 0.090(10) 0.082(12)
C141 0.183(15) 0.208(16) 0.119(11) 0.096(11) 0.050(10) 0.073(13)
C70 0.212(14) 0.154(11) 0.130(10) 0.074(9) 0.113(10) 0.089(10)
C81 0.197(13) 0.109(9) 0.096(8) 0.052(7) 0.048(8) 0.069(9)
C55 0.204(13) 0.091(8) 0.093(7) 0.030(6) 0.084(8) 0.042(8)
C19 0.193(12) 0.069(6) 0.085(7) 0.018(5) 0.056(8) 0.029(7)
C18 0.111(8) 0.073(6) 0.086(6) 0.029(5) 0.043(6) 0.034(5)
C23 0.119(8) 0.063(5) 0.082(6) 0.025(4) 0.038(5) 0.032(5)
C63 0.160(10) 0.069(6) 0.091(7) 0.022(5) 0.046(7) 0.017(6)
C68 0.181(12) 0.083(7) 0.092(7) 0.025(6) 0.055(8) 0.043(8)
C61 0.133(9) 0.071(6) 0.090(7) 0.021(5) 0.037(6) 0.025(6)
O66 0.169(9) 0.136(8) 0.133(7) -0.001(6) 0.088(7) -0.002(7)
C67 0.244(15) 0.083(7) 0.150(11) 0.052(7) 0.118(11) 0.041(9)
C49 0.203(11) 0.063(6) 0.095(8) 0.032(6) 0.051(7) 0.018(7)
C7 0.203(12) 0.127(10) 0.140(12) 0.062(9) 0.066(9) 0.061(11)
C136 0.193(15) 0.117(10) 0.192(16) 0.078(11) 0.082(13) 0.027(10)
C132 0.241(18) 0.100(9) 0.127(11) 0.030(8) 0.102(12) 0.029(11)
C105 0.28(2) 0.142(13) 0.143(14) 0.052(11) 0.051(15) 0.092(14)
C74 0.134(10) 0.072(6) 0.114(8) 0.031(6) 0.048(8) 0.025(6)
C20 0.157(10) 0.064(5) 0.089(7) 0.024(5) 0.051(7) 0.030(6)
C62 0.139(11) 0.074(7) 0.116(9) 0.005(6) 0.046(8) 0.020(7)
C106 0.177(14) 0.087(8) 0.111(9) 0.022(7) 0.013(8) 0.019(8)
C189 0.238(18) 0.107(10) 0.132(12) 0.023(9) 0.058(11) 0.007(11)
C72 0.159(12) 0.106(9) 0.101(9) 0.019(7) 0.047(9) 0.043(9)
C79 0.144(11) 0.087(7) 0.102(8) 0.000(6) 0.049(8) 0.011(7)
O80 0.213(12) 0.111(7) 0.190(11) 0.053(8) 0.071(9) 0.046(8)
C82 0.273(18) 0.081(8) 0.181(13) 0.068(8) 0.153(13) 0.092(10)
C71 0.234(16) 0.096(9) 0.119(10) 0.045(7) 0.066(10) 0.023(10)
C58 0.182(12) 0.090(7) 0.124(9) 0.059(7) 0.085(9) 0.069(8)
C65 0.206(14) 0.076(7) 0.149(11) 0.037(7) 0.095(10) 0.035(8)
C138 0.309 0.068 0.169 0.046 0.121 0.050
C119 0.31(2) 0.060(7) 0.169(13) 0.047(8) 0.115(14) 0.052(10)
C86 0.133(11) 0.127(11) 0.124(10) 0.061(9) 0.038(8) 0.022(8)
C159 0.142(12) 0.106(9) 0.143(11) 0.055(8) 0.052(9) 0.035(9)
C140 0.179(15) 0.160(14) 0.135(12) 0.040(11) 0.009(11) 0.078(12)
C116 0.099(9) 0.122(10) 0.131(10) 0.044(8) 0.021(8) 0.043(7)
C75 0.106(8) 0.106(8) 0.103(8) 0.044(7) 0.025(7) 0.034(7)
C41 0.124(9) 0.105(8) 0.088(7) 0.019(6) 0.021(7) 0.050(7)
C88 0.135(9) 0.095(8) 0.137(10) 0.022(7) 0.070(7) 0.041(7)
C108 0.154(10) 0.112(9) 0.123(10) 0.006(8) 0.050(8) 0.043(9)
C128 0.166 0.100 0.137 0.054 0.087 0.044
C125 0.140(11) 0.113(9) 0.131(11) 0.031(8) 0.058(9) 0.038(8)
C50 0.171(12) 0.094(8) 0.125(9) 0.043(7) 0.082(9) 0.038(8)
C22 0.146(10) 0.067(6) 0.116(8) 0.026(5) 0.081(7) 0.037(6)
C89 0.247(17) 0.076(7) 0.134(11) 0.039(7) 0.066(11) 0.063(9)
C29 0.227(16) 0.077(7) 0.146(11) 0.054(8) 0.070(11) 0.064(9)
C28 0.209(14) 0.085(7) 0.110(9) 0.048(7) 0.054(9) 0.050(8)
C114 0.237(16) 0.077(7) 0.125(10) 0.041(7) 0.038(10) -0.002(9)
C83 0.227(16) 0.074(8) 0.222(16) 0.072(9) 0.116(14) 0.068(9)
C100 0.238(17) 0.090(9) 0.117(10) 0.027(8) 0.041(11) 0.063(11)
O91 0.153(9) 0.119(7) 0.211(12) 0.039(7) 0.089(9) 0.034(6)
C109 0.234(16) 0.082(8) 0.132(11) 0.030(8) 0.103(11) -0.003(10)
N117 0.162(11) 0.128(10) 0.139(9) 0.043(8) 0.052(8) 0.057(8)
C130 0.29(2) 0.080(8) 0.088(8) 0.027(7) 0.030(11) 0.013(11)
C52 0.242(14) 0.088(7) 0.102(9) 0.041(7) 0.055(7) 0.070(9)
C59 0.201(12) 0.080(7) 0.122(9) 0.049(7) 0.075(7) 0.063(8)
C77 0.278(16) 0.096(8) 0.100(8) 0.035(7) 0.098(10) 0.067(10)
C90 0.217(16) 0.107(9) 0.146(12) 0.056(9) 0.104(12) 0.065(10)
C85 0.29(2) 0.084(8) 0.139(13) 0.047(8) 0.103(14) 0.053(12)
C143 0.157(13) 0.143(12) 0.115(10) 0.029(9) 0.016(9) 0.079(11)
C151 0.095(9) 0.127(11) 0.166(13) 0.059(10) 0.037(9) 0.035(8)
N152 0.107(8) 0.133(10) 0.187(13) 0.051(9) 0.025(8) 0.039(7)
C154 0.249(18) 0.182(15) 0.155(15) 0.084(13) 0.081(11) 0.095(12)
C233 0.225(19) 0.212(19) 0.198(18) 0.102(17) 0.037(16) 0.088(12)
C180 0.206(18) 0.134(13) 0.168(16) 0.059(12) 0.040(14) 0.015(12)
C135 0.218(16) 0.119(11) 0.102(9) 0.058(8) 0.054(10) 0.048(11)
C76 0.172(12) 0.107(9) 0.123(9) 0.065(8) 0.048(9) 0.046(9)
C113 0.278(19) 0.114(10) 0.126(12) 0.049(9) 0.024(11) 0.028(12)
C161 0.158(14) 0.135(12) 0.156(13) 0.025(10) 0.059(11) 0.048(9)
C162 0.147(11) 0.119(8) 0.136(11) 0.051(9) 0.060(9) 0.022(9)
C171 0.214(14) 0.122(8) 0.187(15) 0.046(11) 0.087(14) 0.040(11)
C121 0.224(15) 0.103(10) 0.172(14) 0.053(10) 0.047(13) 0.047(11)
C60 0.224(14) 0.084(8) 0.164(11) 0.064(8) 0.105(11) 0.055(9)
C53 0.196(13) 0.092(8) 0.106(8) 0.047(6) 0.076(9) 0.025(8)
C97 0.179(14) 0.115(10) 0.137(11) 0.042(8) 0.062(10) 0.058(10)
C191 0.166(14) 0.124(12) 0.142(13) 0.036(10) 0.017(10) 0.025(10)
P1 0.216(6) 0.159(4) 0.126(4) 0.007(3) 0.082(4) 0.017(4)
F94 0.198(9) 0.161(8) 0.162(8) -0.029(7) 0.052(7) 0.044(7)
F99 0.38(2) 0.220(14) 0.193(13) -0.025(11) 0.133(15) 0.017(15)
F122 0.240(13) 0.290(16) 0.149(9) -0.041(9) 0.071(9) -0.086(12)
F190 0.43(3) 0.197(14) 0.30(2) 0.102(15) -0.10(2) -0.036(16)
F204 0.199(14) 0.32(3) 0.164(17) -0.049(15) 0.117(13) -0.019(12)
F219 0.304(17) 0.32(2) 0.212(13) 0.079(13) 0.135(14) 0.037(14)
O30 0.168(9) 0.184(10) 0.118(7) 0.046(7) 0.085(7) 0.070(8)
C107 0.146(12) 0.126(11) 0.159(13) 0.065(10) 0.057(11) 0.058(9)
N124 0.157(12) 0.198(15) 0.129(10) 0.068(10) 0.035(9) 0.024(11)
C169 0.27(2) 0.157(16) 0.31(3) 0.063(18) 0.21(2) 0.073(16)
C15 0.133(10) 0.127(10) 0.117(9) 0.057(8) 0.047(8) 0.077(9)
C4 0.176(13) 0.112(9) 0.110(9) 0.031(7) 0.050(9) 0.060(8)
C8 0.116(10) 0.143(12) 0.142(11) 0.000(9) 0.041(8) 0.031(8)
C2 0.101(9) 0.132(11) 0.153(12) 0.037(9) 0.024(8) 0.045(8)
C3 0.112(9) 0.133(10) 0.119(10) 0.040(8) 0.030(8) 0.039(8)
C6 0.213(16) 0.103(9) 0.090(8) 0.024(7) 0.044(9) 0.035(10)
O1 0.166(10) 0.161(10) 0.134(8) 0.038(7) 0.060(7) 0.024(8)
N1 0.159(12) 0.115(9) 0.175(13) 0.067(10) 0.034(11) 0.031(9)
C21 0.187(17) 0.106(11) 0.161(15) 0.040(11) 0.071(13) 0.049(11)
C30 0.146(14) 0.25(2) 0.116(12) 0.013(13) 0.040(10) 0.020(14)
C32 0.23(2) 0.23(2) 0.175(17) 0.132(17) -0.012(16) -0.028(18)
O2 0.190(10) 0.115(7) 0.162(9) 0.026(7) 0.103(8) 0.028(7)
N25 0.214(17) 0.158(15) 0.176(17) 0.097(14) 0.011(14) -0.032(13)
O35 0.45(3) 0.161(13) 0.215(17) 0.065(12) 0.123(19) 0.030(17)
O39 0.25(2) 0.55(5) 0.26(2) 0.25(3) 0.080(19) 0.06(2)
C1 0.166(12) 0.109(9) 0.123(10) 0.048(7) 0.046(9) 0.076(8)
C25 0.34(3) 0.21(2) 0.40(4) 0.03(2) 0.26(3) -0.09(2)
F2 0.153(14) 0.29(3) 0.21(2) -0.067(18) 0.125(15) 0.024(13)

loop_
_atom_type_symbol
_atom_type_description
_atom_type_scat_dispersion_real
_atom_type_scat_dispersion_imag
_atom_type_scat_source
C C 0.0137 0.0067 'International Tables Vol C Tables 4.2.6.8 and 6.1.1.4'
H H 0.0000 0.0000 'International Tables Vol C Tables 4.2.6.8 and 6.1.1.4'
F F 0.0599 0.0411 'International Tables Vol C Tables 4.2.6.8 and 6.1.1.4'
N N 0.0241 0.0134 'International Tables Vol C Tables 4.2.6.8 and 6.1.1.4'
O O 0.0389 0.0241 'International Tables Vol C Tables 4.2.6.8 and 6.1.1.4'
P P 0.2543 0.3332 'International Tables Vol C Tables 4.2.6.8 and 6.1.1.4'
Pd Pd 0.0375 3.1039 'International Tables Vol C Tables 4.2.6.8 and 6.1.1.4'

loop_
_geom_angle_atom_site_label_1
_geom_angle_atom_site_label_2
_geom_angle_atom_site_label_3
_geom_angle
_geom_angle_site_symmetry_1
_geom_angle_site_symmetry_3
_geom_angle_publ_flag
P3 Pd1 P6 98.68(13) . . ?
N4 Pd1 P3 167.8(2) . . ?
N4 Pd1 P6 86.6(2) . . ?
N40 Pd1 P3 87.0(3) . . ?
N40 Pd1 P6 170.1(3) . . ?
N40 Pd1 N4 89.5(4) . . ?
P4 Pd2 P5 100.31(12) . . ?
N3 Pd2 P4 86.8(2) . . ?
N3 Pd2 P5 165.1(3) . . ?
N16 Pd2 P4 164.5(3) . . ?
N16 Pd2 P5 86.5(3) . . ?
N16 Pd2 N3 89.9(4) . . ?
C36 P3 Pd1 113.2(3) . . ?
C36 P3 C81 102.3(5) . . ?
C81 P3 Pd1 105.2(3) . . ?
C53 P3 Pd1 120.1(4) . . ?
C53 P3 C36 109.9(5) . . ?
C53 P3 C81 104.0(5) . . ?
C24 P4 Pd2 103.6(3) . . ?
C22 P4 Pd2 117.0(3) . . ?
C22 P4 C24 104.7(4) . . ?
C22 P4 C59 107.6(5) . . ?
C59 P4 Pd2 117.2(3) . . ?
C59 P4 C24 105.1(4) . . ?
C49 P5 Pd2 118.1(3) . . ?
C28 P5 Pd2 102.9(3) . . ?
C28 P5 C49 106.7(5) . . ?
C76 P5 Pd2 113.7(4) . . ?
C76 P5 C49 110.4(5) . . ?
C76 P5 C28 103.5(5) . . ?
C23 P6 Pd1 105.3(3) . . ?
C20 P6 Pd1 115.2(3) . . ?
C20 P6 C23 106.3(4) . . ?
C20 P6 C58 108.4(5) . . ?
C58 P6 Pd1 116.4(4) . . ?
C58 P6 C23 104.1(4) . . ?
C17 N2 H2 115.5 . . ?
C61 N2 H2 115.5 . . ?
C61 N2 C17 128.9(9) . . ?
C12 N3 Pd2 124.2(7) . . ?
C12 N3 C11 119.1(9) . . ?
C11 N3 Pd2 114.4(6) . . ?
C43 N4 Pd1 128.5(6) . . ?
C43 N4 C5 116.2(8) . . ?
C5 N4 Pd1 114.1(5) . . ?
C31 N8 H8 116.9 . . ?
C42 N8 H8 116.9 . . ?
C42 N8 C31 126.1(10) . . ?
N3 C12 H12 116.3 . . ?
N3 C12 C37 127.4(9) . . ?
C37 C12 H12 116.3 . . ?
C44 N16 Pd2 126.9(11) . . ?
C44 N16 C15 119.2(11) . 2_866 ?
C15 N16 Pd2 113.7(6) 2_866 . ?
C64 C26 H26 120.0 . . ?
C64 C26 C37 120.0 . . ?
C37 C26 H26 120.0 . . ?
C26 C64 H64 120.0 . . ?
C26 C64 C33 120.0 . . ?
C33 C64 H64 120.0 . . ?
C64 C33 H33 120.0 . . ?
C27 C33 C64 120.0 . . ?
C27 C33 H33 120.0 . . ?
C33 C27 H27 120.0 . . ?
C33 C27 C24 120.0 . . ?
C24 C27 H27 120.0 . . ?
C27 C24 P4 118.3(4) . . ?
C37 C24 P4 121.7(4) . . ?
C37 C24 C27 120.0 . . ?
C26 C37 C12 115.3(6) . . ?
C24 C37 C12 124.6(6) . . ?
C24 C37 C26 120.0 . . ?
C56 C31 N8 121.7(6) . . ?
C56 C31 C38 120.0 . . ?
C38 C31 N8 118.3(6) . . ?
C31 C56 H56 120.0 . . ?
C34 C56 C31 120.0 . . ?
C34 C56 H56 120.0 . . ?
C56 C34 H34 120.0 . . ?
C56 C34 C11 120.0 . . ?
C11 C34 H34 120.0 . . ?
C34 C11 N3 124.5(6) . . ?
C13 C11 N3 115.4(6) . . ?
C13 C11 C34 120.0 . . ?
C11 C13 H13 120.0 . . ?
C11 C13 C38 120.0 . . ?
C38 C13 H13 120.0 . . ?
C31 C38 H38 120.0 . . ?
C13 C38 C31 120.0 . . ?
C13 C38 H38 120.0 . . ?
C92 C36 P3 118.6(5) . . ?
C92 C36 C87 120.0 . . ?
C87 C36 P3 121.4(5) . . ?
C36 C92 H92 120.0 . . ?
C104 C92 C36 120.0 . . ?
C104 C92 H92 120.0 . . ?
C92 C104 H104 120.0 . . ?
C148 C104 C92 120.0 . . ?
C148 C104 H104 120.0 . . ?
C104 C148 H148 120.0 . . ?
C134 C148 C104 120.0 . . ?
C134 C148 H148 120.0 . . ?
C148 C134 H134 120.0 . . ?
C148 C134 C87 120.0 . . ?
C87 C134 H134 120.0 . . ?
C36 C87 H87 120.0 . . ?
C134 C87 C36 120.0 . . ?
C134 C87 H87 120.0 . . ?
C75 N40 Pd1 114.9(6) . . ?
C1 N40 Pd1 131.4(10) . . ?
C1 N40 C75 113.6(11) . . ?
N8 C42 C61 124.8(10) . . ?
N8 C42 C109 144.4(9) . . ?
C61 C42 C109 90.8(8) . . ?
N4 C43 H43 117.9 . . ?
N4 C43 C18 124.3(9) . . ?
C18 C43 H43 117.9 . . ?
N16 C44 H44 118.0 . . ?
N16 C44 C29 124.0(13) . . ?
C29 C44 H44 118.0 . . ?
C17 C48 H48 120.0 . . ?
C17 C48 C9 120.0 . . ?
C9 C48 H48 120.0 . . ?
C48 C17 N2 122.9(6) . . ?
C48 C17 C14 120.0 . . ?
C14 C17 N2 116.9(6) . . ?
C17 C14 H14 120.0 . . ?
C10 C14 C17 120.0 . . ?
C10 C14 H14 120.0 . . ?
C14 C10 H10 120.0 . . ?
C14 C10 C5 120.0 . . ?
C5 C10 H10 120.0 . . ?
C10 C5 N4 115.7(5) . . ?
C9 C5 N4 124.2(5) . . ?
C9 C5 C10 120.0 . . ?
C48 C9 H9 120.0 . . ?
C5 C9 C48 120.0 . . ?
C5 C9 H9 120.0 . . ?
C129 C51 C81 120.0 . . ?
C129 C51 C1 110.2(8) . . ?
C81 C51 C1 129.0(8) . . ?
C51 C129 H129 120.0 . . ?
C103 C129 C51 120.0 . . ?
C103 C129 H129 120.0 . . ?
C129 C103 H103 120.0 . . ?
C129 C103 C141 120.0 . . ?
C141 C103 H103 120.0 . . ?
C103 C141 H141 120.0 . . ?
C103 C141 C70 120.0 . . ?
C70 C141 H141 120.0 . . ?
C141 C70 H70 120.0 . . ?
C141 C70 C81 120.0 . . ?
C81 C70 H70 120.0 . . ?
C51 C81 P3 120.4(6) . . ?
C70 C81 P3 119.6(6) . . ?
C70 C81 C51 120.0 . . ?
C19 C55 H55 120.0 . . ?
C19 C55 C68 120.0 . . ?
C68 C55 H55 120.0 . . ?
C55 C19 H19 120.0 . . ?
C18 C19 C55 120.0 . . ?
C18 C19 H19 120.0 . . ?
C19 C18 C43 113.9(6) . . ?
C23 C18 C43 125.9(6) . . ?
C23 C18 C19 120.0 . . ?
C18 C23 P6 121.7(4) . . ?
C63 C23 P6 118.3(4) . . ?
C63 C23 C18 120.0 . . ?
C23 C63 H63 120.0 . . ?
C68 C63 C23 120.0 . . ?
C68 C63 H63 120.0 . . ?
C55 C68 H68 120.0 . . ?
C63 C68 C55 120.0 . . ?
C63 C68 H68 120.0 . . ?
N2 C61 C42 128.5(9) . . ?
N2 C61 C79 142.0(9) . . ?
C42 C61 C79 89.5(7) . . ?
C49 C67 H67 120.0 . . ?
C49 C67 C105 120.0 . . ?
C105 C67 H67 120.0 . . ?
C67 C49 P5 119.0(7) . . ?
C7 C49 P5 121.0(7) . . ?
C7 C49 C67 120.0 . . ?
C49 C7 H7 120.0 . . ?
C136 C7 C49 120.0 . . ?
C136 C7 H7 120.0 . . ?
C7 C136 H136 120.0 . . ?
C7 C136 C132 120.0 . . ?
C132 C136 H136 120.0 . . ?
C136 C132 H132 120.0 . . ?
C136 C132 C105 120.0 . . ?
C105 C132 H132 120.0 . . ?
C67 C105 H105 120.0 . . ?
C132 C105 C67 120.0 . . ?
C132 C105 H105 120.0 . . ?
C20 C74 H74 120.0 . . ?
C20 C74 C72 120.0 . . ?
C72 C74 H74 120.0 . . ?
C74 C20 P6 120.3(5) . . ?
C62 C20 P6 119.6(5) . . ?
C62 C20 C74 120.0 . . ?
C20 C62 H62 120.0 . . ?
C106 C62 C20 120.0 . . ?
C106 C62 H62 120.0 . . ?
C62 C106 H106 120.0 . . ?
C62 C106 C189 120.0 . . ?
C189 C106 H106 120.0 . . ?
C106 C189 H189 120.0 . . ?
C72 C189 C106 120.0 . . ?
C72 C189 H189 120.0 . . ?
C74 C72 H72 120.0 . . ?
C189 C72 C74 120.0 . . ?
C189 C72 H72 120.0 . . ?
O32 C79 C61 136.3(10) . . ?
O32 C79 C109 133.1(11) . . ?
C109 C79 C61 90.4(8) . . ?
C71 C82 H82 120.0 . . ?
C71 C82 C119 120.0 . . ?
C119 C82 H82 120.0 . . ?
C82 C71 H71 120.0 . . ?
C82 C71 C58 120.0 . . ?
C58 C71 H71 120.0 . . ?
C71 C58 P6 117.0(6) . . ?
C65 C58 P6 122.9(6) . . ?
C65 C58 C71 120.0 . . ?
C58 C65 H65 120.0 . . ?
C138 C65 C58 120.0 . . ?
C138 C65 H65 120.0 . . ?
C65 C138 H138 120.0 . . ?
C65 C138 C119 120.0 . . ?
C119 C138 H138 120.0 . . ?
C82 C119 H119 120.0 . . ?
C138 C119 C82 120.0 . . ?
C138 C119 H119 120.0 . . ?
C159 C86 H86 120.0 . . ?
C159 C86 C41 120.0 . . ?
C41 C86 H86 120.0 . . ?
C86 C159 C140 120.0 . . ?
C86 C159 N152 123.1(10) . . ?
C140 C159 N152 116.8(10) . . ?
C159 C140 H140 120.0 . . ?
C159 C140 C116 120.0 . . ?
C116 C140 H140 120.0 . . ?
C140 C116 H116 120.0 . . ?
C75 C116 C140 120.0 . . ?
C75 C116 H116 120.0 . . ?
C116 C75 N40 119.9(7) . . ?
C116 C75 C41 120.0 . . ?
C41 C75 N40 119.6(7) . . ?
C86 C41 H41 120.0 . . ?
C75 C41 C86 120.0 . . ?
C75 C41 H41 120.0 . . ?
C108 C88 H88 120.0 . . ?
C108 C88 C22 120.0 . . ?
C22 C88 H88 120.0 . . ?
C88 C108 H108 120.0 . . ?
C128 C108 C88 120.0 . . ?
C128 C108 H108 120.0 . . ?
C108 C128 H128 120.0 . . ?
C108 C128 C125 120.0 . . ?
C125 C128 H128 120.0 . . ?
C128 C125 H125 120.0 . . ?
C50 C125 C128 120.0 . . ?
C50 C125 H125 120.0 . . ?
C125 C50 H50 120.0 . . ?
C22 C50 C125 120.0 . . ?
C22 C50 H50 120.0 . . ?
C88 C22 P4 119.5(5) . . ?
C50 C22 P4 120.3(5) . . ?
C50 C22 C88 120.0 . . ?
C29 C89 H89 120.0 . . ?
C29 C89 C100 120.0 . . ?
C100 C89 H89 120.0 . . ?
C89 C29 C44 114.1(8) . . ?
C28 C29 C44 125.8(8) . . ?
C28 C29 C89 120.0 . . ?
C29 C28 P5 122.0(6) . . ?
C114 C28 P5 117.9(6) . . ?
C114 C28 C29 120.0 . . ?
C28 C114 H114 120.0 . . ?
C28 C114 C83 120.0 . . ?
C83 C114 H114 120.0 . . ?
C114 C83 H83 120.0 . . ?
C114 C83 C100 120.0 . . ?
C100 C83 H83 120.0 . . ?
C89 C100 H100 120.0 . . ?
C83 C100 C89 120.0 . . ?
C83 C100 H100 120.0 . . ?
O66 C109 C42 134.0(10) . . ?
O66 C109 C79 136.6(11) . . ?
C79 C109 C42 89.3(8) . . ?
C143 N117 H117 113.8 . . ?
C143 N117 C2 132.4(12) . . ?
C2 N117 H117 113.8 . . ?
C52 C130 H130 120.0 . . ?
C52 C130 C85 120.0 . . ?
C85 C130 H130 120.0 . . ?
C130 C52 H52 120.0 . . ?
C130 C52 C59 120.0 . . ?
C59 C52 H52 120.0 . . ?
C52 C59 P4 117.2(6) . . ?
C77 C59 P4 122.8(6) . . ?
C77 C59 C52 120.0 . . ?
C59 C77 H77 120.0 . . ?
C59 C77 C90 120.0 . . ?
C90 C77 H77 120.0 . . ?
C77 C90 H90 120.0 . . ?
C77 C90 C85 120.0 . . ?
C85 C90 H90 120.0 . . ?
C130 C85 H85 120.0 . . ?
C90 C85 C130 120.0 . . ?
C90 C85 H85 120.0 . . ?
N117 C143 C151 134.8(13) . . ?
N117 C143 C161 135.3(14) . . ?
C151 C143 C161 89.7(10) . . ?
C143 C151 C191 91.8(10) . . ?
N152 C151 C143 121.7(13) . . ?
N152 C151 C191 146.4(14) . . ?
C159 N152 H152 117.0 . . ?
C151 N152 C159 126.0(13) . . ?
C151 N152 H152 117.0 . . ?
C233 C154 H154 120.0 . . ?
C233 C154 C113 120.0 . . ?
C113 C154 H154 120.0 . . ?
C154 C233 H233 120.0 . . ?
C154 C233 C180 120.0 . . ?
C180 C233 H233 120.0 . . ?
C233 C180 H180 120.0 . . ?
C135 C180 C233 120.0 . . ?
C135 C180 H180 120.0 . . ?
C180 C135 H135 120.0 . . ?
C180 C135 C76 120.0 . . ?
C76 C135 H135 120.0 . . ?
C135 C76 P5 121.7(8) . . ?
C113 C76 P5 118.2(8) . . ?
C113 C76 C135 120.0 . . ?
C154 C113 H113 120.0 . . ?
C76 C113 C154 120.0 . . ?
C76 C113 H113 120.0 . . ?
O91 C161 C143 137.5(15) . . ?
O91 C161 C191 133.9(14) . . ?
C191 C161 C143 88.7(9) . . ?
C171 C162 H162 120.0 . . ?
C171 C162 C97 120.0 . . ?
C97 C162 H162 120.0 . . ?
C162 C171 H171 120.0 . . ?
C162 C171 C121 120.0 . . ?
C121 C171 H171 120.0 . . ?
C171 C121 H121 120.0 . . ?
C171 C121 C60 120.0 . . ?
C60 C121 H121 120.0 . . ?
C121 C60 H60 120.0 . . ?
C53 C60 C121 120.0 . . ?
C53 C60 H60 120.0 . . ?
C60 C53 P3 120.4(6) . . ?
C60 C53 C97 120.0 . . ?
C97 C53 P3 119.5(6) . . ?
C162 C97 H97 120.0 . . ?
C53 C97 C162 120.0 . . ?
C53 C97 H97 120.0 . . ?
O80 C191 C151 133.7(16) . . ?
O80 C191 C161 136.4(16) . . ?
C151 C191 C161 89.8(9) . . ?
F94 P1 F99 85.5(7) . . ?
F94 P1 F122 175.9(8) . . ?
F94 P1 F190 93.7(8) . . ?
F94 P1 F219 85.6(8) . . ?
F99 P1 F122 90.8(9) . . ?
F99 P1 F190 76.7(11) . . ?
F99 P1 F219 69.9(10) . . ?
F122 P1 F190 83.8(8) . . ?
F122 P1 F219 94.6(10) . . ?
F190 P1 F219 146.5(12) . . ?
F204 P1 F94 93.3(10) . . ?
F204 P1 F99 123.9(17) . . ?
F204 P1 F122 90.1(10) . . ?
F204 P1 F190 158.7(18) . . ?
F204 P1 F219 54.1(14) . . ?
F2 P1 F94 85.5(13) . . ?
F2 P1 F99 163.3(16) . . ?
F2 P1 F122 97.8(14) . . ?
F2 P1 F190 89.9(16) . . ?
F2 P1 F219 123.3(14) . . ?
P1 F204 F219 75.0(11) . . ?
F204 F219 P1 50.9(11) . . ?
O30 C107 H107 118.6 . . ?
O30 C107 N124 122.9(17) . . ?
N124 C107 H107 118.6 . . ?
C169 N124 C107 126.2(15) . . ?
C169 N124 C25 114.1(16) . . ?
C25 N124 C107 116.6(14) . . ?
N124 C169 H16A 109.5 . . ?
N124 C169 H16B 109.5 . . ?
N124 C169 H16C 109.5 . . ?
H16A C169 H16B 109.5 . . ?
H16A C169 H16C 109.5 . . ?
H16B C169 H16C 109.5 . . ?
C4 C15 N16 121.4(7) . 2_866 ?
C4 C15 C6 120.0 . . ?
C6 C15 N16 118.2(7) . 2_866 ?
C15 C4 H4 120.0 . . ?
C8 C4 C15 120.0 . . ?
C8 C4 H4 120.0 . . ?
C4 C8 H8A 120.0 . . ?
C4 C8 C2 120.0 . . ?
C2 C8 H8A 120.0 . . ?
N117 C2 C8 117.6(9) . . ?
N117 C2 C3 122.3(9) . . ?
C3 C2 C8 120.0 . . ?
C2 C3 H3 120.0 . . ?
C6 C3 C2 120.0 . . ?
C6 C3 H3 120.0 . . ?
C15 C6 H6 120.0 . . ?
C3 C6 C15 120.0 . . ?
C3 C6 H6 120.0 . . ?
C21 N1 C30 119.5(16) . . ?
C21 N1 C32 129.3(18) . . ?
C32 N1 C30 111.2(17) . . ?
O1 C21 N1 128.5(18) . . ?
O1 C21 H21 115.8 . . ?
N1 C21 H21 115.8 . . ?
N1 C30 H30A 109.5 . . ?
N1 C30 H30B 109.5 . . ?
N1 C30 H30C 109.5 . . ?
H30A C30 H30B 109.5 . . ?
H30A C30 H30C 109.5 . . ?
H30B C30 H30C 109.5 . . ?
N1 C32 H32A 109.5 . . ?
N1 C32 H32B 109.5 . . ?
N1 C32 H32C 109.5 . . ?
H32A C32 H32B 109.5 . . ?
H32A C32 H32C 109.5 . . ?
H32B C32 H32C 109.5 . . ?
O35 N25 O2 122.9(19) . . ?
O35 N25 O39 115.0(19) . . ?
O39 N25 O2 119.3(18) . . ?
N40 C1 C51 116.7(13) . . ?
N40 C1 H1 121.6 . . ?
C51 C1 H1 121.6 . . ?
N124 C25 H25A 109.5 . . ?
N124 C25 H25B 109.5 . . ?
N124 C25 H25C 109.5 . . ?
H25A C25 H25B 109.5 . . ?
H25A C25 H25C 109.5 . . ?
H25B C25 H25C 109.5 . . ?

loop_
_geom_bond_atom_site_label_1
_geom_bond_atom_site_label_2
_geom_bond_distance
_geom_bond_site_symmetry_2
_geom_bond_publ_flag
Pd1 P3 2.253(3) . ?
Pd1 P6 2.261(3) . ?
Pd1 N4 2.095(8) . ?
Pd1 N40 2.084(11) . ?
Pd2 P4 2.256(3) . ?
Pd2 P5 2.272(3) . ?
Pd2 N3 2.123(9) . ?
Pd2 N16 2.111(11) . ?
P3 C36 1.811(7) . ?
P3 C81 1.837(7) . ?
P3 C53 1.805(9) . ?
P4 C24 1.854(6) . ?
P4 C22 1.801(8) . ?
P4 C59 1.829(7) . ?
P5 C49 1.812(9) . ?
P5 C28 1.795(7) . ?
P5 C76 1.774(10) . ?
P6 C23 1.842(6) . ?
P6 C20 1.775(8) . ?
P6 C58 1.820(6) . ?
N2 H2 0.8800 . ?
N2 C17 1.403(8) . ?
N2 C61 1.294(12) . ?
N3 C12 1.273(12) . ?
N3 C11 1.416(9) . ?
N4 C43 1.314(12) . ?
N4 C5 1.457(8) . ?
N8 H8 0.8800 . ?
N8 C31 1.451(9) . ?
N8 C42 1.315(13) . ?
C12 H12 0.9500 . ?
C12 C37 1.493(11) . ?
N16 C44 1.321(15) . ?
N16 C15 1.398(14) 2_866 ?
C26 H26 0.9500 . ?
C26 C64 1.3900 . ?
C26 C37 1.3900 . ?
C64 H64 0.9500 . ?
C64 C33 1.3900 . ?
C33 H33 0.9500 . ?
C33 C27 1.3900 . ?
C27 H27 0.9500 . ?
C27 C24 1.3900 . ?
C24 C37 1.3900 . ?
C31 C56 1.3900 . ?
C31 C38 1.3900 . ?
C56 H56 0.9500 . ?
C56 C34 1.3900 . ?
C34 H34 0.9500 . ?
C34 C11 1.3900 . ?
C11 C13 1.3900 . ?
C13 H13 0.9500 . ?
C13 C38 1.3900 . ?
C38 H38 0.9500 . ?
O32 C79 1.191(12) . ?
C36 C92 1.3900 . ?
C36 C87 1.3900 . ?
C92 H92 0.9500 . ?
C92 C104 1.3900 . ?
C104 H104 0.9500 . ?
C104 C148 1.3900 . ?
C148 H148 0.9500 . ?
C148 C134 1.3900 . ?
C134 H134 0.9500 . ?
C134 C87 1.3900 . ?
C87 H87 0.9500 . ?
N40 C75 1.460(13) . ?
N40 C1 1.380(15) . ?
C42 C61 1.483(10) . ?
C42 C109 1.496(11) . ?
C43 H43 0.9500 . ?
C43 C18 1.465(11) . ?
C44 H44 0.9500 . ?
C44 C29 1.415(17) . ?
C48 H48 0.9500 . ?
C48 C17 1.3900 . ?
C48 C9 1.3900 . ?
C17 C14 1.3900 . ?
C14 H14 0.9500 . ?
C14 C10 1.3900 . ?
C10 H10 0.9500 . ?
C10 C5 1.3900 . ?
C5 C9 1.3900 . ?
C9 H9 0.9500 . ?
C51 C129 1.3900 . ?
C51 C81 1.3900 . ?
C51 C1 1.473(17) . ?
C129 H129 0.9500 . ?
C129 C103 1.3900 . ?
C103 H103 0.9500 . ?
C103 C141 1.3900 . ?
C141 H141 0.9500 . ?
C141 C70 1.3900 . ?
C70 H70 0.9500 . ?
C70 C81 1.3900 . ?
C55 H55 0.9500 . ?
C55 C19 1.3900 . ?
C55 C68 1.3900 . ?
C19 H19 0.9500 . ?
C19 C18 1.3900 . ?
C18 C23 1.3900 . ?
C23 C63 1.3900 . ?
C63 H63 0.9500 . ?
C63 C68 1.3900 . ?
C68 H68 0.9500 . ?
C61 C79 1.498(11) . ?
O66 C109 1.209(13) . ?
C67 H67 0.9500 . ?
C67 C49 1.3900 . ?
C67 C105 1.3900 . ?
C49 C7 1.3900 . ?
C7 H7 0.9500 . ?
C7 C136 1.3900 . ?
C136 H136 0.9500 . ?
C136 C132 1.3900 . ?
C132 H132 0.9500 . ?
C132 C105 1.3900 . ?
C105 H105 0.9500 . ?
C74 H74 0.9500 . ?
C74 C20 1.3900 . ?
C74 C72 1.3900 . ?
C20 C62 1.3900 . ?
C62 H62 0.9500 . ?
C62 C106 1.3900 . ?
C106 H106 0.9500 . ?
C106 C189 1.3900 . ?
C189 H189 0.9500 . ?
C189 C72 1.3900 . ?
C72 H72 0.9500 . ?
C79 C109 1.491(11) . ?
O80 C191 1.159(15) . ?
C82 H82 0.9500 . ?
C82 C71 1.3900 . ?
C82 C119 1.3900 . ?
C71 H71 0.9500 . ?
C71 C58 1.3900 . ?
C58 C65 1.3900 . ?
C65 H65 0.9500 . ?
C65 C138 1.3900 . ?
C138 H138 0.9500 . ?
C138 C119 1.3900 . ?
C119 H119 0.9500 . ?
C86 H86 0.9500 . ?
C86 C159 1.3900 . ?
C86 C41 1.3900 . ?
C159 C140 1.3900 . ?
C159 N152 1.414(15) . ?
C140 H140 0.9500 . ?
C140 C116 1.3900 . ?
C116 H116 0.9500 . ?
C116 C75 1.3900 . ?
C75 C41 1.3900 . ?
C41 H41 0.9500 . ?
C88 H88 0.9500 . ?
C88 C108 1.3900 . ?
C88 C22 1.3900 . ?
C108 H108 0.9500 . ?
C108 C128 1.3900 . ?
C128 H128 0.9500 . ?
C128 C125 1.3900 . ?
C125 H125 0.9500 . ?
C125 C50 1.3900 . ?
C50 H50 0.9500 . ?
C50 C22 1.3900 . ?
C89 H89 0.9500 . ?
C89 C29 1.3900 . ?
C89 C100 1.3900 . ?
C29 C28 1.3900 . ?
C28 C114 1.3900 . ?
C114 H114 0.9500 . ?
C114 C83 1.3900 . ?
C83 H83 0.9500 . ?
C83 C100 1.3900 . ?
C100 H100 0.9500 . ?
O91 C161 1.178(15) . ?
N117 H117 0.8800 . ?
N117 C143 1.369(17) . ?
N117 C2 1.375(15) . ?
C130 H130 0.9500 . ?
C130 C52 1.3900 . ?
C130 C85 1.3900 . ?
C52 H52 0.9500 . ?
C52 C59 1.3900 . ?
C59 C77 1.3900 . ?
C77 H77 0.9500 . ?
C77 C90 1.3900 . ?
C90 H90 0.9500 . ?
C90 C85 1.3900 . ?
C85 H85 0.9500 . ?
C143 C151 1.468(12) . ?
C143 C161 1.522(12) . ?
C151 N152 1.318(17) . ?
C151 C191 1.479(12) . ?
N152 H152 0.8800 . ?
C154 H154 0.9500 . ?
C154 C233 1.3900 . ?
C154 C113 1.3900 . ?
C233 H233 0.9500 . ?
C233 C180 1.3900 . ?
C180 H180 0.9500 . ?
C180 C135 1.3900 . ?
C135 H135 0.9500 . ?
C135 C76 1.3900 . ?
C76 C113 1.3900 . ?
C113 H113 0.9500 . ?
C161 C191 1.507(12) . ?
C162 H162 0.9500 . ?
C162 C171 1.3900 . ?
C162 C97 1.3900 . ?
C171 H171 0.9500 . ?
C171 C121 1.3900 . ?
C121 H121 0.9500 . ?
C121 C60 1.3900 . ?
C60 H60 0.9500 . ?
C60 C53 1.3900 . ?
C53 C97 1.3900 . ?
C97 H97 0.9500 . ?
P1 F94 1.555(10) . ?
P1 F99 1.56(2) . ?
P1 F122 1.560(11) . ?
P1 F190 1.60(2) . ?
P1 F204 1.501(17) . ?
P1 F219 1.87(2) . ?
P1 F2 1.53(2) . ?
F204 F219 1.57(4) . ?
O30 C107 1.103(17) . ?
C107 H107 0.9500 . ?
C107 N124 1.52(2) . ?
N124 C169 1.400(15) . ?
N124 C25 1.495(15) . ?
C169 H16A 0.9800 . ?
C169 H16B 0.9800 . ?
C169 H16C 0.9800 . ?
C15 C4 1.3900 . ?
C15 C6 1.3900 . ?
C4 H4 0.9500 . ?
C4 C8 1.3900 . ?
C8 H8A 0.9500 . ?
C8 C2 1.3900 . ?
C2 C3 1.3900 . ?
C3 H3 0.9500 . ?
C3 C6 1.3900 . ?
C6 H6 0.9500 . ?
O1 C21 1.180(19) . ?
N1 C21 1.31(2) . ?
N1 C30 1.51(2) . ?
N1 C32 1.42(2) . ?
C21 H21 0.9500 . ?
C30 H30A 0.9800 . ?
C30 H30B 0.9800 . ?
C30 H30C 0.9800 . ?
C32 H32A 0.9800 . ?
C32 H32B 0.9800 . ?
C32 H32C 0.9800 . ?
O2 N25 1.220(11) . ?
N25 O35 1.206(12) . ?
N25 O39 1.207(12) . ?
C1 H1 0.9500 . ?
C25 H25A 0.9800 . ?
C25 H25B 0.9800 . ?
C25 H25C 0.9800 . ?

loop_
_geom_torsion_atom_site_label_1
_geom_torsion_atom_site_label_2
_geom_torsion_atom_site_label_3
_geom_torsion_atom_site_label_4
_geom_torsion
_geom_torsion_site_symmetry_1
_geom_torsion_site_symmetry_2
_geom_torsion_site_symmetry_3
_geom_torsion_site_symmetry_4
_geom_torsion_publ_flag
Pd1 P3 C36 C92 158.4(4) . . . . ?
Pd1 P3 C36 C87 -22.8(6) . . . . ?
Pd1 P3 C81 C51 -36.1(6) . . . . ?
Pd1 P3 C81 C70 141.6(5) . . . . ?
Pd1 P3 C53 C60 125.3(5) . . . . ?
Pd1 P3 C53 C97 -58.4(6) . . . . ?
Pd1 P6 C23 C18 -37.5(5) . . . . ?
Pd1 P6 C23 C63 142.8(4) . . . . ?
Pd1 P6 C20 C74 -17.3(5) . . . . ?
Pd1 P6 C20 C62 166.3(3) . . . . ?
Pd1 P6 C58 C71 -52.9(5) . . . . ?
Pd1 P6 C58 C65 130.1(5) . . . . ?
Pd1 N4 C43 C18 9.0(18) . . . . ?
Pd1 N4 C5 C10 -43.1(8) . . . . ?
Pd1 N4 C5 C9 134.1(5) . . . . ?
Pd1 N40 C75 C116 143.7(5) . . . . ?
Pd1 N40 C75 C41 -28.4(9) . . . . ?
Pd1 N40 C1 C51 0.8(15) . . . . ?
Pd2 P4 C24 C27 -138.9(3) . . . . ?
Pd2 P4 C24 C37 38.6(5) . . . . ?
Pd2 P4 C22 C88 7.3(5) . . . . ?
Pd2 P4 C22 C50 -167.5(4) . . . . ?
Pd2 P4 C59 C52 56.2(5) . . . . ?
Pd2 P4 C59 C77 -124.2(4) . . . . ?
Pd2 P5 C49 C67 -128.0(5) . . . . ?
Pd2 P5 C49 C7 52.2(6) . . . . ?
Pd2 P5 C28 C29 42.8(7) . . . . ?
Pd2 P5 C28 C114 -135.2(5) . . . . ?
Pd2 P5 C76 C135 18.0(8) . . . . ?
Pd2 P5 C76 C113 -158.0(5) . . . . ?
Pd2 N3 C12 C37 -15.4(16) . . . . ?
Pd2 N3 C11 C34 -138.3(5) . . . . ?
Pd2 N3 C11 C13 37.7(8) . . . . ?
Pd2 N16 C44 C29 0.5(18) . . . . ?
P3 C36 C92 C104 178.8(7) . . . . ?
P3 C36 C87 C134 -178.8(7) . . . . ?
P3 C53 C97 C162 -176.3(7) . . . . ?
P4 C24 C37 C12 4.4(8) . . . . ?
P4 C24 C37 C26 -177.5(6) . . . . ?
P4 C59 C77 C90 -179.6(6) . . . . ?
P5 C49 C7 C136 179.8(6) . . . . ?
P5 C28 C114 C83 178.0(7) . . . . ?
P5 C76 C113 C154 176.0(8) . . . . ?
P6 C23 C63 C68 179.7(6) . . . . ?
P6 C20 C62 C106 176.4(6) . . . . ?
P6 C58 C65 C138 176.9(7) . . . . ?
N2 C17 C14 C10 -175.4(8) . . . . ?
N2 C61 C79 O32 6(3) . . . . ?
N2 C61 C79 C109 -178.9(18) . . . . ?
N3 C12 C37 C26 159.0(10) . . . . ?
N3 C12 C37 C24 -22.8(15) . . . . ?
N3 C11 C13 C38 -176.2(8) . . . . ?
N4 C43 C18 C19 -158.9(10) . . . . ?
N4 C43 C18 C23 26.6(16) . . . . ?
N4 C5 C9 C48 -177.1(8) . . . . ?
N8 C31 C56 C34 180.0(9) . . . . ?
N8 C31 C38 C13 -180.0(9) . . . . ?
N8 C42 C61 N2 0(2) . . . . ?
N8 C42 C61 C79 179.4(15) . . . . ?
N8 C42 C109 O66 -4(4) . . . . ?
N8 C42 C109 C79 -180(2) . . . . ?
C12 N3 C11 C34 24.9(13) . . . . ?
C12 N3 C11 C13 -159.1(8) . . . . ?
N16 C44 C29 C89 148.2(11) . . . . ?
N16 C44 C29 C28 -33.7(17) . . . . ?
N16 C15 C4 C8 -172.6(9) 2_866 . . . ?
N16 C15 C6 C3 172.8(9) 2_866 . . . ?
C26 C64 C33 C27 0.0 . . . . ?
C64 C26 C37 C12 178.3(7) . . . . ?
C64 C26 C37 C24 0.0 . . . . ?
C64 C33 C27 C24 0.0 . . . . ?
C33 C27 C24 P4 177.5(6) . . . . ?
C33 C27 C24 C37 0.0 . . . . ?
C27 C24 C37 C12 -178.1(8) . . . . ?
C27 C24 C37 C26 0.0 . . . . ?
C24 P4 C22 C88 121.2(4) . . . . ?
C24 P4 C22 C50 -53.6(5) . . . . ?
C24 P4 C59 C52 -58.1(5) . . . . ?
C24 P4 C59 C77 121.5(5) . . . . ?
C37 C26 C64 C33 0.0 . . . . ?
C31 N8 C42 C61 176.7(12) . . . . ?
C31 N8 C42 C109 -2(3) . . . . ?
C31 C56 C34 C11 0.0 . . . . ?
C56 C31 C38 C13 0.0 . . . . ?
C56 C34 C11 N3 175.8(9) . . . . ?
C56 C34 C11 C13 0.0 . . . . ?
C34 C11 C13 C38 0.0 . . . . ?
C11 N3 C12 C37 -176.8(9) . . . . ?
C11 C13 C38 C31 0.0 . . . . ?
C38 C31 C56 C34 0.0 . . . . ?
O32 C79 C109 C42 174(2) . . . . ?
O32 C79 C109 O66 -1(4) . . . . ?
C36 P3 C81 C51 82.3(6) . . . . ?
C36 P3 C81 C70 -99.9(6) . . . . ?
C36 P3 C53 C60 -8.6(7) . . . . ?
C36 P3 C53 C97 167.8(5) . . . . ?
C36 C92 C104 C148 0.0 . . . . ?
C92 C36 C87 C134 0.0 . . . . ?
C92 C104 C148 C134 0.0 . . . . ?
C104 C148 C134 C87 0.0 . . . . ?
C148 C134 C87 C36 0.0 . . . . ?
C87 C36 C92 C104 0.0 . . . . ?
N40 C75 C41 C86 172.1(8) . . . . ?
C42 N8 C31 C56 7.5(16) . . . . ?
C42 N8 C31 C38 -172.6(11) . . . . ?
C42 C61 C79 O32 -174(2) . . . . ?
C42 C61 C79 C109 1.2(12) . . . . ?
C43 N4 C5 C10 148.4(9) . . . . ?
C43 N4 C5 C9 -34.3(12) . . . . ?
C43 C18 C23 P6 -5.5(10) . . . . ?
C43 C18 C23 C63 174.2(9) . . . . ?
C44 C29 C28 P5 4.1(11) . . . . ?
C44 C29 C28 C114 -178.0(11) . . . . ?
C48 C17 C14 C10 0.0 . . . . ?
C17 N2 C61 C42 -179.0(11) . . . . ?
C17 N2 C61 C79 1(3) . . . . ?
C17 C48 C9 C5 0.0 . . . . ?
C17 C14 C10 C5 0.0 . . . . ?
C14 C10 C5 N4 177.3(7) . . . . ?
C14 C10 C5 C9 0.0 . . . . ?
C10 C5 C9 C48 0.0 . . . . ?
C5 N4 C43 C18 175.5(9) . . . . ?
C9 C48 C17 N2 175.1(8) . . . . ?
C9 C48 C17 C14 0.0 . . . . ?
C51 C129 C103 C141 0.0 . . . . ?
C129 C51 C81 P3 177.8(7) . . . . ?
C129 C51 C81 C70 0.0 . . . . ?
C129 C51 C1 N40 -152.9(8) . . . . ?
C129 C103 C141 C70 0.0 . . . . ?
C103 C141 C70 C81 0.0 . . . . ?
C141 C70 C81 P3 -177.8(7) . . . . ?
C141 C70 C81 C51 0.0 . . . . ?
C81 P3 C36 C92 45.7(6) . . . . ?
C81 P3 C36 C87 -135.5(6) . . . . ?
C81 P3 C53 C60 -117.4(6) . . . . ?
C81 P3 C53 C97 58.9(6) . . . . ?
C81 C51 C129 C103 0.0 . . . . ?
C81 C51 C1 N40 37.9(14) . . . . ?
C55 C19 C18 C43 -174.8(8) . . . . ?
C55 C19 C18 C23 0.0 . . . . ?
C19 C55 C68 C63 0.0 . . . . ?
C19 C18 C23 P6 -179.7(6) . . . . ?
C19 C18 C23 C63 0.0 . . . . ?
C18 C23 C63 C68 0.0 . . . . ?
C23 P6 C20 C74 -133.5(4) . . . . ?
C23 P6 C20 C62 50.1(5) . . . . ?
C23 P6 C58 C71 62.4(6) . . . . ?
C23 P6 C58 C65 -114.6(5) . . . . ?
C23 C63 C68 C55 0.0 . . . . ?
C68 C55 C19 C18 0.0 . . . . ?
C61 N2 C17 C48 2.2(14) . . . . ?
C61 N2 C17 C14 177.5(10) . . . . ?
C61 C42 C109 O66 177(2) . . . . ?
C61 C42 C109 C79 1.2(12) . . . . ?
C61 C79 C109 C42 -1.2(12) . . . . ?
C61 C79 C109 O66 -177(2) . . . . ?
C67 C49 C7 C136 0.0 . . . . ?
C49 P5 C28 C29 167.7(6) . . . . ?
C49 P5 C28 C114 -10.2(7) . . . . ?
C49 P5 C76 C135 -117.4(7) . . . . ?
C49 P5 C76 C113 66.7(6) . . . . ?
C49 C67 C105 C132 0.0 . . . . ?
C49 C7 C136 C132 0.0 . . . . ?
C7 C136 C132 C105 0.0 . . . . ?
C136 C132 C105 C67 0.0 . . . . ?
C105 C67 C49 P5 -179.8(6) . . . . ?
C105 C67 C49 C7 0.0 . . . . ?
C74 C20 C62 C106 0.0 . . . . ?
C20 P6 C23 C18 85.1(5) . . . . ?
C20 P6 C23 C63 -94.5(5) . . . . ?
C20 P6 C58 C71 175.4(5) . . . . ?
C20 P6 C58 C65 -1.6(6) . . . . ?
C20 C74 C72 C189 0.0 . . . . ?
C20 C62 C106 C189 0.0 . . . . ?
C62 C106 C189 C72 0.0 . . . . ?
C106 C189 C72 C74 0.0 . . . . ?
C72 C74 C20 P6 -176.4(6) . . . . ?
C72 C74 C20 C62 0.0 . . . . ?
C82 C71 C58 P6 -177.1(6) . . . . ?
C82 C71 C58 C65 0.0 . . . . ?
C71 C82 C119 C138 0.0 . . . . ?
C71 C58 C65 C138 0.0 . . . . ?
C58 P6 C23 C18 -160.4(6) . . . . ?
C58 P6 C23 C63 19.9(6) . . . . ?
C58 P6 C20 C74 115.1(5) . . . . ?
C58 P6 C20 C62 -61.3(5) . . . . ?
C58 C65 C138 C119 0.0 . . . . ?
C65 C138 C119 C82 0.0 . . . . ?
C119 C82 C71 C58 0.0 . . . . ?
C86 C159 C140 C116 0.0 . . . . ?
C86 C159 N152 C151 -2.7(18) . . . . ?
C159 C86 C41 C75 0.0 . . . . ?
C159 C140 C116 C75 0.0 . . . . ?
C140 C159 N152 C151 174.4(12) . . . . ?
C140 C116 C75 N40 -172.1(8) . . . . ?
C140 C116 C75 C41 0.0 . . . . ?
C116 C75 C41 C86 0.0 . . . . ?
C75 N40 C1 C51 -177.1(9) . . . . ?
C41 C86 C159 C140 0.0 . . . . ?
C41 C86 C159 N152 177.0(10) . . . . ?
C88 C108 C128 C125 0.0 . . . . ?
C108 C88 C22 P4 -174.8(6) . . . . ?
C108 C88 C22 C50 0.0 . . . . ?
C108 C128 C125 C50 0.0 . . . . ?
C128 C125 C50 C22 0.0 . . . . ?
C125 C50 C22 P4 174.8(6) . . . . ?
C125 C50 C22 C88 0.0 . . . . ?
C22 P4 C24 C27 97.9(4) . . . . ?
C22 P4 C24 C37 -84.6(5) . . . . ?
C22 P4 C59 C52 -169.3(4) . . . . ?
C22 P4 C59 C77 10.2(6) . . . . ?
C22 C88 C108 C128 0.0 . . . . ?
C89 C29 C28 P5 -177.9(8) . . . . ?
C89 C29 C28 C114 0.0 . . . . ?
C29 C89 C100 C83 0.0 . . . . ?
C29 C28 C114 C83 0.0 . . . . ?
C28 P5 C49 C67 116.9(6) . . . . ?
C28 P5 C49 C7 -62.8(6) . . . . ?
C28 P5 C76 C135 128.8(7) . . . . ?
C28 P5 C76 C113 -47.2(7) . . . . ?
C28 C114 C83 C100 0.0 . . . . ?
C114 C83 C100 C89 0.0 . . . . ?
C100 C89 C29 C44 178.2(10) . . . . ?
C100 C89 C29 C28 0.0 . . . . ?
O91 C161 C191 O80 1(4) . . . . ?
O91 C161 C191 C151 178(2) . . . . ?
C109 C42 C61 N2 178.9(14) . . . . ?
C109 C42 C61 C79 -1.2(12) . . . . ?
N117 C143 C151 N152 3(3) . . . . ?
N117 C143 C151 C191 -175.4(17) . . . . ?
N117 C143 C161 O91 -3(4) . . . . ?
N117 C143 C161 C191 175.3(18) . . . . ?
N117 C2 C3 C6 -175.4(11) . . . . ?
C130 C52 C59 P4 179.6(6) . . . . ?
C130 C52 C59 C77 0.0 . . . . ?
C52 C130 C85 C90 0.0 . . . . ?
C52 C59 C77 C90 0.0 . . . . ?
C59 P4 C24 C27 -15.4(6) . . . . ?
C59 P4 C24 C37 162.1(5) . . . . ?
C59 P4 C22 C88 -127.3(5) . . . . ?
C59 P4 C22 C50 57.9(6) . . . . ?
C59 C77 C90 C85 0.0 . . . . ?
C77 C90 C85 C130 0.0 . . . . ?
C85 C130 C52 C59 0.0 . . . . ?
C143 N117 C2 C8 -174.4(13) . . . . ?
C143 N117 C2 C3 1(2) . . . . ?
C143 C151 N152 C159 167.0(13) . . . . ?
C143 C151 C191 O80 177(2) . . . . ?
C143 C151 C191 C161 0.8(14) . . . . ?
C143 C161 C191 O80 -177(2) . . . . ?
C143 C161 C191 C151 -0.8(13) . . . . ?
C151 C143 C161 O91 -178(3) . . . . ?
C151 C143 C161 C191 0.8(13) . . . . ?
N152 C159 C140 C116 -177.2(10) . . . . ?
N152 C151 C191 O80 1(4) . . . . ?
N152 C151 C191 C161 -176(2) . . . . ?
C154 C233 C180 C135 0.0 . . . . ?
C233 C154 C113 C76 0.0 . . . . ?
C233 C180 C135 C76 0.0 . . . . ?
C180 C135 C76 P5 -175.9(9) . . . . ?
C180 C135 C76 C113 0.0 . . . . ?
C135 C76 C113 C154 0.0 . . . . ?
C76 P5 C49 C67 5.1(7) . . . . ?
C76 P5 C49 C7 -174.6(6) . . . . ?
C76 P5 C28 C29 -75.8(7) . . . . ?
C76 P5 C28 C114 106.3(6) . . . . ?
C113 C154 C233 C180 0.0 . . . . ?
C161 C143 C151 N152 177.1(15) . . . . ?
C161 C143 C151 C191 -0.8(13) . . . . ?
C162 C171 C121 C60 0.0 . . . . ?
C171 C162 C97 C53 0.0 . . . . ?
C171 C121 C60 C53 0.0 . . . . ?
C121 C60 C53 P3 176.3(7) . . . . ?
C121 C60 C53 C97 0.0 . . . . ?
C60 C53 C97 C162 0.0 . . . . ?
C53 P3 C36 C92 -64.3(6) . . . . ?
C53 P3 C36 C87 114.4(6) . . . . ?
C53 P3 C81 C51 -163.3(6) . . . . ?
C53 P3 C81 C70 14.5(7) . . . . ?
C97 C162 C171 C121 0.0 . . . . ?
C191 C151 N152 C159 -17(3) . . . . ?
F94 P1 F204 F219 82.1(11) . . . . ?
F94 P1 F219 F204 -97.4(12) . . . . ?
F99 P1 F204 F219 -4.7(15) . . . . ?
F99 P1 F219 F204 175.9(13) . . . . ?
F122 P1 F204 F219 -95.6(12) . . . . ?
F122 P1 F219 F204 86.7(12) . . . . ?
F190 P1 F204 F219 -169(3) . . . . ?
F190 P1 F219 F204 172.6(16) . . . . ?
O30 C107 N124 C169 -180(2) . . . . ?
O30 C107 N124 C25 21(3) . . . . ?
C15 N16 C44 C29 -174.6(11) 2_866 . . . ?
C15 C4 C8 C2 0.0 . . . . ?
C4 C15 C6 C3 0.0 . . . . ?
C4 C8 C2 N117 175.6(10) . . . . ?
C4 C8 C2 C3 0.0 . . . . ?
C8 C2 C3 C6 0.0 . . . . ?
C2 N117 C143 C151 -178.1(15) . . . . ?
C2 N117 C143 C161 10(3) . . . . ?
C2 C3 C6 C15 0.0 . . . . ?
C6 C15 C4 C8 0.0 . . . . ?
C30 N1 C21 O1 -8(3) . . . . ?
C32 N1 C21 O1 174(2) . . . . ?
C1 N40 C75 C116 -38.0(11) . . . . ?
C1 N40 C75 C41 149.9(7) . . . . ?
C1 C51 C129 C103 -170.4(9) . . . . ?
C1 C51 C81 P3 -13.9(12) . . . . ?
C1 C51 C81 C70 168.3(11) . . . . ?

loop_
_smtbx_masks_void_nr
_smtbx_masks_void_average_x
_smtbx_masks_void_average_y
_smtbx_masks_void_average_z
_smtbx_masks_void_volume
_smtbx_masks_void_count_electrons
_smtbx_masks_void_content
1 0.500 -0.890 -0.199 3432.8 321.2 '4 PF6,2 DMF'
